data_4075564
loop_
_publ_author_name
'Shiue, Tsun-Wei'
'Yeh, Wen-Yann'
'Lee, Gene-Hsiang'
'Peng, Shie-Ming'

_publ_section_title
;
 Synthesis of Ph2PC&#x22EE;C(CH2)5C&#x22EE;CPPh2Ligand and Its
 Complexation with Tungsten Carbonyls to Form a Dinuclear Paddle-Wheel and
 a Tetranuclear Tripodal Compound
;
_journal_issue 17
_journal_name_full Organometallics
_journal_page_first 4150
_journal_paper_doi 10.1021/om0603722
_journal_volume 25
_journal_year 2006
_chemical_formula_sum 'C109.5 H101 Cl O7 P6 W2'
_chemical_formula_weight 2117.87
_chemical_name_systematic
; 
 ? 
;
_space_group_IT_number 14
_symmetry_cell_setting monoclinic
_symmetry_space_group_name_Hall '-P 2ybc'
_symmetry_space_group_name_H-M 'P 1 21/c 1'
_atom_sites_solution_hydrogens geom
_atom_sites_solution_primary direct
_atom_sites_solution_secondary difmap
_audit_creation_method SHELXL-97
_cell_angle_alpha 90.00
_cell_angle_beta 90.3001(8)
_cell_angle_gamma 90.00
_cell_formula_units_Z 8
_cell_length_a 21.1762(6)
_cell_length_b 22.3612(6)
_cell_length_c 41.0111(10)
_cell_measurement_reflns_used all
_cell_measurement_temperature 150(1)
_cell_measurement_theta_max 25.00
_cell_measurement_theta_min 1.00
_cell_volume 19419.5(9)
_computing_cell_refinement DENZO-SMN
_computing_data_collection 'NONIUS COLLECT'
_computing_data_reduction DENZO-SMN
_computing_molecular_graphics 'Bruker SHELXTL'
_computing_publication_material 'Bruker SHELXTL'
_computing_structure_refinement 'SHELXL-97 (Sheldrick, 1997)'
_computing_structure_solution 'SHELXS-97 (Sheldrick, 1990)'
_diffrn_ambient_temperature 150(1)
_diffrn_measured_fraction_theta_full 0.995
_diffrn_measured_fraction_theta_max 0.995
_diffrn_measurement_device_type 'NONIUS KappaCCD'
_diffrn_measurement_method '\w scans'
_diffrn_radiation_monochromator graphite
_diffrn_radiation_source 'fine-focus sealed tube'
_diffrn_radiation_type MoK\a
_diffrn_radiation_wavelength 0.71073
_diffrn_reflns_av_R_equivalents 0.0662
_diffrn_reflns_av_sigmaI/netI 0.0590
_diffrn_reflns_limit_h_max 25
_diffrn_reflns_limit_h_min -25
_diffrn_reflns_limit_k_max 26
_diffrn_reflns_limit_k_min -26
_diffrn_reflns_limit_l_max 48
_diffrn_reflns_limit_l_min -48
_diffrn_reflns_number 133620
_diffrn_reflns_theta_full 25.00
_diffrn_reflns_theta_max 25.00
_diffrn_reflns_theta_min 1.04
_exptl_absorpt_coefficient_mu 2.550
_exptl_absorpt_correction_T_max 0.483
_exptl_absorpt_correction_T_min 0.395
_exptl_absorpt_correction_type multi-scan
_exptl_crystal_colour colorless
_exptl_crystal_density_diffrn 1.449
_exptl_crystal_density_method 'not measured'
_exptl_crystal_description irregular-block
_exptl_crystal_F_000 8552
_exptl_crystal_size_max 0.25
_exptl_crystal_size_mid 0.25
_exptl_crystal_size_min 0.20
_refine_diff_density_max 2.099
_refine_diff_density_min -1.750
_refine_diff_density_rms 0.176
_refine_ls_extinction_coef 0.000194(11)
_refine_ls_extinction_expression Fc^*^=kFc[1+0.001xFc^2^\l^3^/sin(2\q)]^-1/4^
_refine_ls_extinction_method SHELXL
_refine_ls_goodness_of_fit_ref 1.020
_refine_ls_hydrogen_treatment mixed
_refine_ls_matrix_type fullcycle
_refine_ls_number_parameters 2196
_refine_ls_number_reflns 34028
_refine_ls_number_restraints 5
_refine_ls_restrained_S_all 1.021
_refine_ls_R_factor_all 0.0779
_refine_ls_R_factor_gt 0.0478
_refine_ls_shift/su_max 0.010
_refine_ls_shift/su_mean 0.001
_refine_ls_structure_factor_coef Fsqd
_refine_ls_weighting_details 'calc w=1/[\s^2^(Fo^2^)+(0.0580P)^2^+48.0359P] where P=(Fo^2^+2Fc^2^)/3'
_refine_ls_weighting_scheme calc
_refine_ls_wR_factor_gt 0.1125
_refine_ls_wR_factor_ref 0.1272
_reflns_number_gt 24378
_reflns_number_total 34028
_reflns_threshold_expression >2sigma(I)
_cod_data_source_file om0603722si20060501_043211.cif
_cod_data_source_block ic11179
_cod_depositor_comments
;
The following automatic conversions were performed:

'_symmetry_cell_setting' value 'Monoclinic' changed to 'monoclinic'
according to /home/saulius/struct/CIF-dictionaries/cif_core.dic
dictionary named 'cif_core.dic' version 2.4.1 from 2010-06-29.

Automatic conversion script
Id: cif_fix_values 1715 2011-07-08 13:25:40Z adriana 
;
_cod_original_sg_symbol_H-M P2(1)/c
_cod_original_formula_sum 'C109.50 H101 Cl O7 P6 W2'
_cod_database_code 4075564

loop_
_symmetry_equiv_pos_as_xyz
'x, y, z'
'-x, y+1/2, -z+1/2'
'-x, -y, -z'
'x, -y-1/2, z-1/2'

loop_
_atom_site_label
_atom_site_type_symbol
_atom_site_fract_x
_atom_site_fract_y
_atom_site_fract_z
_atom_site_U_iso_or_equiv
_atom_site_adp_type
_atom_site_occupancy
_atom_site_symmetry_multiplicity
_atom_site_calc_flag
_atom_site_refinement_flags
W1 W 0.496504(11) 0.277296(12) 0.052199(6) 0.03541(7) Uani 1 1 d .
W2 W 0.962924(12) 0.244076(11) 0.333756(6) 0.03541(7) Uani 1 1 d .
P1 P 0.61010(7) 0.29804(8) 0.03735(4) 0.0394(4) Uani 1 1 d .
P2 P 0.99866(8) 0.28130(8) 0.27921(4) 0.0395(4) Uani 1 1 d .
P3 P 0.53090(8) 0.19277(8) 0.08932(4) 0.0393(4) Uani 1 1 d .
P4 P 0.92889(7) 0.14376(7) 0.31086(4) 0.0339(4) Uani 1 1 d .
P5 P 0.50090(7) 0.35656(8) 0.09601(4) 0.0379(4) Uani 1 1 d .
P6 P 0.85106(8) 0.28154(8) 0.32636(4) 0.0408(4) Uani 1 1 d .
O1 O 0.3537(2) 0.2504(2) 0.06486(13) 0.0572(14) Uani 1 1 d .
O2 O 0.4740(2) 0.1869(3) -0.00477(12) 0.0654(15) Uani 1 1 d .
O3 O 0.4454(2) 0.3657(2) -0.00081(12) 0.0651(15) Uani 1 1 d .
O4 O 0.9344(2) 0.2164(3) 0.40685(12) 0.0652(15) Uani 1 1 d .
O5 O 1.0966(2) 0.1918(3) 0.35166(14) 0.0684(16) Uani 1 1 d .
O6 O 1.0078(3) 0.3635(2) 0.36566(15) 0.090(2) Uani 1 1 d .
C1 C 0.4068(3) 0.2605(3) 0.06171(17) 0.0452(17) Uani 1 1 d .
C2 C 0.4849(3) 0.2190(3) 0.01677(17) 0.0450(17) Uani 1 1 d .
C3 C 0.4666(3) 0.3357(3) 0.01966(17) 0.0425(16) Uani 1 1 d .
C4 C 0.9425(3) 0.2244(3) 0.37881(18) 0.0470(17) Uani 1 1 d .
C5 C 1.0478(3) 0.2103(3) 0.34356(17) 0.0467(17) Uani 1 1 d .
C6 C 0.9907(4) 0.3193(3) 0.35287(19) 0.0551(19) Uani 1 1 d .
C7 C 0.6587(3) 0.3312(3) 0.06727(16) 0.0443(17) Uani 1 1 d .
C8 C 0.6891(3) 0.3539(3) 0.08828(17) 0.0506(18) Uani 1 1 d .
C9 C 0.7228(4) 0.3815(4) 0.1156(2) 0.068(2) Uani 1 1 d .
H9A H 0.6915 0.3938 0.1321 0.082 Uiso 1 1 calc R
H9B H 0.7439 0.4181 0.1076 0.082 Uiso 1 1 calc R
C10 C 0.7720(3) 0.3420(4) 0.13210(18) 0.064(2) Uani 1 1 d .
H10A H 0.7554 0.3008 0.1339 0.077 Uiso 1 1 calc R
H10B H 0.8104 0.3407 0.1185 0.077 Uiso 1 1 calc R
C11 C 0.7889(4) 0.3646(4) 0.16525(19) 0.062(2) Uani 1 1 d .
H11A H 0.7501 0.3654 0.1786 0.074 Uiso 1 1 calc R
H11B H 0.8039 0.4063 0.1631 0.074 Uiso 1 1 calc R
C12 C 0.8385(4) 0.3292(4) 0.18344(18) 0.065(2) Uani 1 1 d .
H12A H 0.8305 0.2860 0.1801 0.078 Uiso 1 1 calc R
H12B H 0.8805 0.3385 0.1743 0.078 Uiso 1 1 calc R
C13 C 0.8391(3) 0.3422(3) 0.21896(18) 0.0534(19) Uani 1 1 d .
H13A H 0.8394 0.3861 0.2220 0.064 Uiso 1 1 calc R
H13B H 0.7996 0.3267 0.2286 0.064 Uiso 1 1 calc R
C14 C 0.8936(3) 0.3162(3) 0.23708(16) 0.0457(17) Uani 1 1 d .
C15 C 0.9376(3) 0.2974(3) 0.25132(16) 0.0431(16) Uani 1 1 d .
C16 C 0.6616(3) 0.2366(3) 0.02407(16) 0.0440(17) Uani 1 1 d .
C17 C 0.6378(3) 0.1816(4) 0.01712(18) 0.056(2) Uani 1 1 d .
H17A H 0.5938 0.1742 0.0193 0.067 Uiso 1 1 calc R
C18 C 0.6783(4) 0.1356(4) 0.00667(19) 0.068(2) Uani 1 1 d .
H18A H 0.6621 0.0969 0.0019 0.082 Uiso 1 1 calc R
C19 C 0.7421(4) 0.1478(4) 0.00344(18) 0.070(3) Uani 1 1 d .
H19A H 0.7702 0.1175 -0.0038 0.084 Uiso 1 1 calc R
C20 C 0.7645(4) 0.2030(4) 0.01066(19) 0.070(3) Uani 1 1 d .
H20A H 0.8082 0.2112 0.0083 0.085 Uiso 1 1 calc R
C21 C 0.7255(3) 0.2463(4) 0.02107(18) 0.058(2) Uani 1 1 d .
H21A H 0.7424 0.2844 0.0265 0.069 Uiso 1 1 calc R
C22 C 0.6196(3) 0.3509(3) 0.00342(16) 0.0429(17) Uani 1 1 d .
C23 C 0.6058(3) 0.3315(4) -0.02807(17) 0.0509(18) Uani 1 1 d .
H23A H 0.5932 0.2912 -0.0317 0.061 Uiso 1 1 calc R
C24 C 0.6105(3) 0.3706(4) -0.05428(18) 0.062(2) Uani 1 1 d .
H24A H 0.6014 0.3568 -0.0757 0.075 Uiso 1 1 calc R
C25 C 0.6280(3) 0.4283(4) -0.0496(2) 0.067(2) Uani 1 1 d .
H25A H 0.6316 0.4549 -0.0675 0.081 Uiso 1 1 calc R
C26 C 0.6408(3) 0.4484(4) -0.0179(2) 0.063(2) Uani 1 1 d .
H26A H 0.6524 0.4889 -0.0143 0.076 Uiso 1 1 calc R
C27 C 0.6366(3) 0.4094(3) 0.00823(18) 0.0523(19) Uani 1 1 d .
H27A H 0.6456 0.4233 0.0296 0.063 Uiso 1 1 calc R
C28 C 1.0516(3) 0.2325(3) 0.25557(16) 0.0415(16) Uani 1 1 d .
C29 C 1.1074(4) 0.2129(4) 0.26946(19) 0.075(3) Uani 1 1 d .
H29A H 1.1191 0.2268 0.2905 0.090 Uiso 1 1 calc R
C30 C 1.1461(4) 0.1737(5) 0.2535(2) 0.085(3) Uani 1 1 d .
H30A H 1.1845 0.1611 0.2634 0.102 Uiso 1 1 calc R
C31 C 1.1297(4) 0.1527(4) 0.22325(19) 0.067(2) Uani 1 1 d .
H31A H 1.1561 0.1249 0.2123 0.080 Uiso 1 1 calc R
C32 C 1.0749(3) 0.1720(3) 0.20892(17) 0.0512(18) Uani 1 1 d .
H32A H 1.0632 0.1575 0.1880 0.061 Uiso 1 1 calc R
C33 C 1.0362(3) 0.2127(3) 0.22491(16) 0.0419(16) Uani 1 1 d .
H33A H 0.9989 0.2268 0.2145 0.050 Uiso 1 1 calc R
C34 C 1.0413(3) 0.3532(3) 0.27959(18) 0.0494(18) Uani 1 1 d .
C35 C 1.0987(4) 0.3577(4) 0.2958(2) 0.084(3) Uani 1 1 d .
H35A H 1.1154 0.3236 0.3066 0.101 Uiso 1 1 calc R
C36 C 1.1319(4) 0.4104(4) 0.2963(3) 0.095(3) Uani 1 1 d .
H36A H 1.1717 0.4121 0.3071 0.114 Uiso 1 1 calc R
C37 C 1.1083(4) 0.4605(4) 0.2816(2) 0.082(3) Uani 1 1 d .
H37A H 1.1312 0.4970 0.2823 0.098 Uiso 1 1 calc R
C38 C 1.0516(4) 0.4575(4) 0.2659(2) 0.074(3) Uani 1 1 d .
H38A H 1.0345 0.4923 0.2559 0.089 Uiso 1 1 calc R
C39 C 1.0185(4) 0.4042(3) 0.2644(2) 0.060(2) Uani 1 1 d .
H39A H 0.9797 0.4026 0.2527 0.072 Uiso 1 1 calc R
C40 C 0.6121(3) 0.1852(3) 0.09867(16) 0.0462(17) Uani 1 1 d .
C41 C 0.6670(3) 0.1796(3) 0.10408(16) 0.0463(17) Uani 1 1 d .
C42 C 0.7344(3) 0.1716(4) 0.11153(17) 0.055(2) Uani 1 1 d .
H42A H 0.7583 0.2060 0.1027 0.067 Uiso 1 1 calc R
H42B H 0.7498 0.1349 0.1006 0.067 Uiso 1 1 calc R
C43 C 0.7467(3) 0.1666(4) 0.14827(19) 0.072(3) Uani 1 1 d .
H43A H 0.7337 0.2044 0.1588 0.086 Uiso 1 1 calc R
H43B H 0.7200 0.1342 0.1572 0.086 Uiso 1 1 calc R
C44 C 0.8153(3) 0.1539(3) 0.15709(16) 0.0491(18) Uani 1 1 d .
H44A H 0.8425 0.1857 0.1480 0.059 Uiso 1 1 calc R
H44B H 0.8283 0.1153 0.1474 0.059 Uiso 1 1 calc R
C45 C 0.8242(3) 0.1514(4) 0.19447(17) 0.059(2) Uani 1 1 d .
H45A H 0.8104 0.1900 0.2039 0.071 Uiso 1 1 calc R
H45B H 0.7965 0.1197 0.2034 0.071 Uiso 1 1 calc R
C46 C 0.8903(3) 0.1394(4) 0.20490(16) 0.056(2) Uani 1 1 d .
H46A H 0.9035 0.1003 0.1959 0.067 Uiso 1 1 calc R
H46B H 0.9180 0.1704 0.1954 0.067 Uiso 1 1 calc R
C47 C 0.9001(3) 0.1386(3) 0.24031(16) 0.0438(17) Uani 1 1 d .
C48 C 0.9079(3) 0.1401(3) 0.26913(17) 0.0393(15) Uani 1 1 d .
C49 C 0.4975(3) 0.1831(3) 0.13000(16) 0.0457(17) Uani 1 1 d .
C50 C 0.5206(3) 0.1395(3) 0.15119(17) 0.0537(19) Uani 1 1 d .
H50A H 0.5545 0.1145 0.1446 0.064 Uiso 1 1 calc R
C51 C 0.4944(4) 0.1324(4) 0.18181(19) 0.065(2) Uani 1 1 d .
H51A H 0.5107 0.1028 0.1962 0.078 Uiso 1 1 calc R
C52 C 0.4451(4) 0.1680(4) 0.19160(18) 0.069(3) Uani 1 1 d .
H52A H 0.4274 0.1630 0.2127 0.083 Uiso 1 1 calc R
C53 C 0.4215(3) 0.2104(4) 0.17089(18) 0.060(2) Uani 1 1 d .
H53A H 0.3871 0.2347 0.1776 0.072 Uiso 1 1 calc R
C54 C 0.4472(3) 0.2184(3) 0.14008(16) 0.0502(18) Uani 1 1 d .
H54A H 0.4304 0.2481 0.1259 0.060 Uiso 1 1 calc R
C55 C 0.5138(3) 0.1185(3) 0.07163(17) 0.0511(18) Uani 1 1 d .
C56 C 0.5602(4) 0.0762(3) 0.0654(2) 0.066(2) Uani 1 1 d .
H56A H 0.6030 0.0842 0.0710 0.079 Uiso 1 1 calc R
C57 C 0.5442(6) 0.0227(4) 0.0511(3) 0.096(3) Uani 1 1 d .
H57A H 0.5764 -0.0052 0.0459 0.116 Uiso 1 1 calc R
C58 C 0.4831(6) 0.0092(4) 0.0443(2) 0.092(3) Uani 1 1 d .
H58A H 0.4729 -0.0288 0.0354 0.110 Uiso 1 1 calc R
C59 C 0.4359(5) 0.0497(4) 0.0501(2) 0.082(3) Uani 1 1 d .
H59A H 0.3933 0.0403 0.0449 0.099 Uiso 1 1 calc R
C60 C 0.4514(4) 0.1050(4) 0.06377(19) 0.065(2) Uani 1 1 d .
H60A H 0.4191 0.1336 0.0677 0.078 Uiso 1 1 calc R
C61 C 0.9890(3) 0.0843(3) 0.31211(16) 0.0385(15) Uani 1 1 d .
C62 C 0.9935(4) 0.0447(5) 0.3363(3) 0.110(4) Uani 1 1 d .
H62A H 0.9633 0.0460 0.3533 0.132 Uiso 1 1 calc R
C63 C 1.0410(5) 0.0014(5) 0.3374(3) 0.135(6) Uani 1 1 d .
H63A H 1.0440 -0.0250 0.3555 0.162 Uiso 1 1 calc R
C64 C 1.0820(4) -0.0028(4) 0.3132(2) 0.079(3) Uani 1 1 d .
H64A H 1.1131 -0.0334 0.3133 0.095 Uiso 1 1 calc R
C65 C 1.0794(5) 0.0356(5) 0.2893(3) 0.107(4) Uani 1 1 d .
H65A H 1.1101 0.0340 0.2726 0.129 Uiso 1 1 calc R
C66 C 1.0323(4) 0.0791(5) 0.2880(2) 0.085(3) Uani 1 1 d .
H66A H 1.0304 0.1055 0.2699 0.102 Uiso 1 1 calc R
C67 C 0.8614(3) 0.1060(3) 0.33019(16) 0.0391(15) Uani 1 1 d .
C68 C 0.8145(3) 0.0782(3) 0.31234(18) 0.0489(18) Uani 1 1 d .
H68A H 0.8163 0.0783 0.2892 0.059 Uiso 1 1 calc R
C69 C 0.7647(3) 0.0501(4) 0.32813(19) 0.058(2) Uani 1 1 d .
H69A H 0.7323 0.0313 0.3157 0.070 Uiso 1 1 calc R
C70 C 0.7621(3) 0.0494(3) 0.3618(2) 0.062(2) Uani 1 1 d .
H70A H 0.7283 0.0298 0.3725 0.074 Uiso 1 1 calc R
C71 C 0.8092(3) 0.0773(3) 0.3798(2) 0.060(2) Uani 1 1 d .
H71A H 0.8078 0.0769 0.4030 0.072 Uiso 1 1 calc R
C72 C 0.8577(3) 0.1056(3) 0.36412(18) 0.0538(19) Uani 1 1 d .
H72A H 0.8895 0.1253 0.3766 0.065 Uiso 1 1 calc R
C73 C 0.5484(3) 0.3378(3) 0.12993(16) 0.0410(16) Uani 1 1 d .
C74 C 0.5797(3) 0.3151(3) 0.15049(17) 0.0520(19) Uani 1 1 d .
C75 C 0.6188(3) 0.2813(4) 0.17436(18) 0.063(2) Uani 1 1 d .
H75A H 0.6351 0.2448 0.1637 0.076 Uiso 1 1 calc R
H75B H 0.6556 0.3062 0.1807 0.076 Uiso 1 1 calc R
C76 C 0.5841(3) 0.2639(4) 0.20429(18) 0.057(2) Uani 1 1 d .
H76A H 0.5423 0.2475 0.1980 0.068 Uiso 1 1 calc R
H76B H 0.5769 0.2999 0.2178 0.068 Uiso 1 1 calc R
C77 C 0.6196(3) 0.2174(4) 0.22458(19) 0.062(2) Uani 1 1 d .
H77A H 0.5922 0.2042 0.2427 0.074 Uiso 1 1 calc R
H77B H 0.6282 0.1821 0.2107 0.074 Uiso 1 1 calc R
C78 C 0.6810(3) 0.2397(3) 0.23856(17) 0.0484(18) Uani 1 1 d .
H78A H 0.6736 0.2779 0.2501 0.058 Uiso 1 1 calc R
H78B H 0.7109 0.2476 0.2206 0.058 Uiso 1 1 calc R
C79 C 0.7108(3) 0.1940(3) 0.26253(15) 0.0424(16) Uani 1 1 d .
H79A H 0.6778 0.1786 0.2773 0.051 Uiso 1 1 calc R
H79B H 0.7278 0.1597 0.2501 0.051 Uiso 1 1 calc R
C80 C 0.7619(3) 0.2212(3) 0.28197(16) 0.0412(16) Uani 1 1 d .
C81 C 0.8006(3) 0.2450(3) 0.29835(16) 0.0424(16) Uani 1 1 d .
C82 C 0.5299(3) 0.4308(3) 0.08450(16) 0.0405(16) Uani 1 1 d .
C83 C 0.5790(3) 0.4591(3) 0.10107(17) 0.0492(18) Uani 1 1 d .
H83A H 0.5969 0.4408 0.1199 0.059 Uiso 1 1 calc R
C84 C 0.6021(3) 0.5133(3) 0.0905(2) 0.060(2) Uani 1 1 d .
H84A H 0.6362 0.5317 0.1019 0.072 Uiso 1 1 calc R
C85 C 0.5758(3) 0.5412(3) 0.06348(18) 0.0538(19) Uani 1 1 d .
H85A H 0.5921 0.5784 0.0562 0.065 Uiso 1 1 calc R
C86 C 0.5268(3) 0.5150(3) 0.04750(17) 0.0481(18) Uani 1 1 d .
H86A H 0.5077 0.5346 0.0294 0.058 Uiso 1 1 calc R
C87 C 0.5046(3) 0.4603(3) 0.05753(17) 0.0481(18) Uani 1 1 d .
H87A H 0.4710 0.4421 0.0457 0.058 Uiso 1 1 calc R
C88 C 0.4248(3) 0.3753(3) 0.11511(15) 0.0390(15) Uani 1 1 d .
C89 C 0.4169(3) 0.3741(3) 0.14903(17) 0.0510(18) Uani 1 1 d .
H89A H 0.4518 0.3659 0.1629 0.061 Uiso 1 1 calc R
C90 C 0.3577(3) 0.3850(4) 0.16220(19) 0.059(2) Uani 1 1 d .
H90A H 0.3520 0.3839 0.1852 0.071 Uiso 1 1 calc R
C91 C 0.3076(3) 0.3974(3) 0.14208(19) 0.059(2) Uani 1 1 d .
H91A H 0.2672 0.4050 0.1512 0.071 Uiso 1 1 calc R
C92 C 0.3151(3) 0.3990(3) 0.10902(18) 0.0546(19) Uani 1 1 d .
H92A H 0.2798 0.4078 0.0954 0.065 Uiso 1 1 calc R
C93 C 0.3731(3) 0.3880(3) 0.09514(17) 0.0487(18) Uani 1 1 d .
H93A H 0.3778 0.3891 0.0721 0.058 Uiso 1 1 calc R
C94 C 0.8043(3) 0.2742(3) 0.36416(16) 0.0459(17) Uani 1 1 d .
C95 C 0.7621(3) 0.2283(3) 0.36864(17) 0.0529(19) Uani 1 1 d .
H95A H 0.7544 0.2005 0.3516 0.064 Uiso 1 1 calc R
C96 C 0.7308(4) 0.2224(4) 0.39815(19) 0.065(2) Uani 1 1 d .
H96A H 0.7019 0.1905 0.4014 0.077 Uiso 1 1 calc R
C97 C 0.7418(3) 0.2630(4) 0.42267(19) 0.067(2) Uani 1 1 d .
H97A H 0.7201 0.2595 0.4428 0.080 Uiso 1 1 calc R
C98 C 0.7839(3) 0.3083(4) 0.41817(18) 0.071(3) Uani 1 1 d .
H98A H 0.7914 0.3360 0.4353 0.085 Uiso 1 1 calc R
C99 C 0.8159(3) 0.3146(4) 0.38896(18) 0.061(2) Uani 1 1 d .
H99A H 0.8453 0.3462 0.3861 0.074 Uiso 1 1 calc R
C100 C 0.8348(3) 0.3600(3) 0.31593(19) 0.0535(19) Uani 1 1 d .
C101 C 0.7713(4) 0.3778(4) 0.3120(2) 0.081(3) Uani 1 1 d .
H10C H 0.7383 0.3493 0.3141 0.098 Uiso 1 1 calc R
C102 C 0.7574(5) 0.4366(4) 0.3052(3) 0.121(5) Uani 1 1 d .
H10D H 0.7149 0.4487 0.3020 0.145 Uiso 1 1 calc R
C103 C 0.8059(5) 0.4780(4) 0.3031(3) 0.111(4) Uani 1 1 d .
H10E H 0.7958 0.5188 0.2992 0.133 Uiso 1 1 calc R
C104 C 0.8677(4) 0.4617(4) 0.3065(3) 0.085(3) Uani 1 1 d .
H10F H 0.9006 0.4904 0.3046 0.102 Uiso 1 1 calc R
C105 C 0.8815(4) 0.4019(3) 0.31293(19) 0.059(2) Uani 1 1 d .
H10G H 0.9243 0.3900 0.3153 0.071 Uiso 1 1 calc R
W3 W -0.001298(11) 0.242797(11) 0.581295(6) 0.03172(6) Uani 1 1 d .
W4 W 0.452948(13) 0.291471(15) 0.303598(7) 0.04743(8) Uani 1 1 d .
P7 P 0.11108(7) 0.21853(8) 0.59766(4) 0.0361(4) Uani 1 1 d .
P8 P 0.48591(8) 0.24951(9) 0.35789(4) 0.0436(4) Uani 1 1 d .
P9 P 0.03299(8) 0.33669(7) 0.55225(4) 0.0362(4) Uani 1 1 d .
P10 P 0.43137(9) 0.39021(10) 0.33185(5) 0.0537(5) Uani 1 1 d .
P11 P 0.00467(7) 0.17699(7) 0.53129(4) 0.0350(4) Uani 1 1 d .
P12 P 0.33874(9) 0.26076(10) 0.30893(5) 0.0560(5) Uani 1 1 d .
O7 O -0.1441(2) 0.2712(3) 0.56909(13) 0.0637(15) Uani 1 1 d .
O8 O -0.0562(2) 0.1377(2) 0.62267(12) 0.0644(15) Uani 1 1 d .
O9 O -0.0238(2) 0.3136(3) 0.64605(11) 0.0597(14) Uani 1 1 d .
O10 O 0.5910(2) 0.3270(3) 0.28517(12) 0.0629(14) Uani 1 1 d .
O11 O 0.4855(3) 0.1694(3) 0.26989(14) 0.0769(17) Uani 1 1 d .
O12 O 0.4267(3) 0.3364(3) 0.23211(13) 0.0808(19) Uani 1 1 d .
C106 C -0.0901(3) 0.2606(3) 0.57218(16) 0.0438(17) Uani 1 1 d .
C107 C -0.0340(3) 0.1748(3) 0.60679(17) 0.0479(17) Uani 1 1 d .
C108 C -0.0129(3) 0.2891(3) 0.62175(16) 0.0455(17) Uani 1 1 d .
C109 C 0.5406(4) 0.3160(4) 0.29293(17) 0.056(2) Uani 1 1 d .
C110 C 0.4729(3) 0.2133(4) 0.28235(17) 0.0543(19) Uani 1 1 d .
C111 C 0.4341(3) 0.3219(4) 0.25910(19) 0.063(2) Uani 1 1 d .
C112 C 0.1580(3) 0.1826(3) 0.56823(16) 0.0425(16) Uani 1 1 d .
C113 C 0.1845(3) 0.1587(3) 0.54657(17) 0.0461(17) Uani 1 1 d .
C114 C 0.2150(4) 0.1310(4) 0.51850(19) 0.066(2) Uani 1 1 d .
H11C H 0.1821 0.1157 0.5034 0.079 Uiso 1 1 calc R
H11D H 0.2405 0.0965 0.5260 0.079 Uiso 1 1 calc R
C115 C 0.2577(4) 0.1746(4) 0.50014(19) 0.066(2) Uani 1 1 d .
H11E H 0.2370 0.2143 0.4994 0.079 Uiso 1 1 calc R
H11F H 0.2978 0.1792 0.5124 0.079 Uiso 1 1 calc R
C116 C 0.2722(4) 0.1555(4) 0.46639(19) 0.064(2) Uani 1 1 d .
H11G H 0.2325 0.1543 0.4536 0.077 Uiso 1 1 calc R
H11H H 0.2897 0.1144 0.4670 0.077 Uiso 1 1 calc R
C117 C 0.3191(3) 0.1964(4) 0.44928(18) 0.058(2) Uani 1 1 d .
H11I H 0.3615 0.1910 0.4592 0.069 Uiso 1 1 calc R
H11J H 0.3064 0.2385 0.4526 0.069 Uiso 1 1 calc R
C118 C 0.3226(3) 0.1834(4) 0.41279(18) 0.061(2) Uani 1 1 d .
H11K H 0.3247 0.1396 0.4094 0.074 Uiso 1 1 calc R
H11L H 0.2837 0.1983 0.4021 0.074 Uiso 1 1 calc R
C119 C 0.3782(3) 0.2118(4) 0.39730(18) 0.057(2) Uani 1 1 d .
C120 C 0.4239(3) 0.2306(3) 0.38435(17) 0.0476(17) Uani 1 1 d .
C121 C 0.1653(3) 0.2767(3) 0.61282(15) 0.0388(15) Uani 1 1 d .
C122 C 0.1418(3) 0.3284(3) 0.62658(15) 0.0421(16) Uani 1 1 d .
H12C H 0.0974 0.3338 0.6281 0.051 Uiso 1 1 calc R
C123 C 0.1816(3) 0.3722(3) 0.63818(17) 0.0510(18) Uani 1 1 d .
H12D H 0.1645 0.4076 0.6475 0.061 Uiso 1 1 calc R
C124 C 0.2462(3) 0.3649(4) 0.63631(18) 0.057(2) Uani 1 1 d .
H12E H 0.2738 0.3951 0.6443 0.068 Uiso 1 1 calc R
C125 C 0.2702(3) 0.3133(4) 0.62273(19) 0.064(2) Uani 1 1 d .
H12F H 0.3146 0.3078 0.6212 0.077 Uiso 1 1 calc R
C126 C 0.2302(3) 0.2701(3) 0.61146(18) 0.0494(18) Uani 1 1 d .
H12G H 0.2474 0.2346 0.6024 0.059 Uiso 1 1 calc R
C127 C 0.1128(3) 0.1653(3) 0.63132(16) 0.0398(16) Uani 1 1 d .
C128 C 0.1313(3) 0.1064(3) 0.62813(19) 0.056(2) Uani 1 1 d .
H12H H 0.1480 0.0927 0.6080 0.067 Uiso 1 1 calc R
C129 C 0.1256(4) 0.0671(4) 0.6541(2) 0.068(2) Uani 1 1 d .
H12I H 0.1379 0.0265 0.6515 0.082 Uiso 1 1 calc R
C130 C 0.1025(4) 0.0862(3) 0.68345(19) 0.062(2) Uani 1 1 d .
H13C H 0.0982 0.0589 0.7011 0.074 Uiso 1 1 calc R
C131 C 0.0858(4) 0.1445(3) 0.68717(18) 0.060(2) Uani 1 1 d .
H13D H 0.0708 0.1581 0.7077 0.072 Uiso 1 1 calc R
C132 C 0.0903(3) 0.1841(3) 0.66136(16) 0.0510(18) Uani 1 1 d .
H13E H 0.0780 0.2246 0.6642 0.061 Uiso 1 1 calc R
C133 C 0.5277(3) 0.1777(3) 0.35597(16) 0.0441(17) Uani 1 1 d .
C134 C 0.5058(3) 0.1257(3) 0.36990(18) 0.0518(19) Uani 1 1 d .
H13F H 0.4672 0.1263 0.3816 0.062 Uiso 1 1 calc R
C135 C 0.5391(3) 0.0724(3) 0.36721(18) 0.0545(19) Uani 1 1 d .
H13G H 0.5227 0.0368 0.3765 0.065 Uiso 1 1 calc R
C136 C 0.5948(3) 0.0711(4) 0.35132(19) 0.060(2) Uani 1 1 d .
H13H H 0.6176 0.0347 0.3494 0.072 Uiso 1 1 calc R
C137 C 0.6185(4) 0.1230(4) 0.3379(2) 0.074(3) Uani 1 1 d .
H13I H 0.6582 0.1223 0.3273 0.089 Uiso 1 1 calc R
C138 C 0.5855(4) 0.1753(4) 0.3396(2) 0.069(2) Uani 1 1 d .
H13J H 0.6018 0.2103 0.3296 0.082 Uiso 1 1 calc R
C139 C 0.5396(3) 0.2934(3) 0.38356(16) 0.0447(17) Uani 1 1 d .
C140 C 0.5879(3) 0.3262(4) 0.36997(18) 0.061(2) Uani 1 1 d .
H14A H 0.5931 0.3254 0.3470 0.074 Uiso 1 1 calc R
C141 C 0.6291(4) 0.3603(4) 0.3884(2) 0.071(2) Uani 1 1 d .
H14B H 0.6625 0.3819 0.3784 0.085 Uiso 1 1 calc R
C142 C 0.6206(3) 0.3622(4) 0.4217(2) 0.060(2) Uani 1 1 d .
H14C H 0.6478 0.3861 0.4348 0.072 Uiso 1 1 calc R
C143 C 0.5742(4) 0.3307(4) 0.43562(19) 0.069(2) Uani 1 1 d .
H14D H 0.5689 0.3326 0.4586 0.082 Uiso 1 1 calc R
C144 C 0.5337(4) 0.2953(4) 0.41729(18) 0.058(2) Uani 1 1 d .
H14E H 0.5020 0.2723 0.4278 0.069 Uiso 1 1 calc R
C145 C 0.1142(3) 0.3442(3) 0.54283(16) 0.0458(17) Uani 1 1 d .
C146 C 0.1697(3) 0.3429(3) 0.53799(17) 0.0482(18) Uani 1 1 d .
C147 C 0.2383(3) 0.3433(4) 0.53038(17) 0.0532(19) Uani 1 1 d .
H14F H 0.2559 0.3030 0.5344 0.064 Uiso 1 1 calc R
H14G H 0.2601 0.3716 0.5452 0.064 Uiso 1 1 calc R
C148 C 0.2512(3) 0.3613(4) 0.49524(18) 0.062(2) Uani 1 1 d .
H14H H 0.2347 0.4022 0.4918 0.075 Uiso 1 1 calc R
H14I H 0.2271 0.3341 0.4807 0.075 Uiso 1 1 calc R
C149 C 0.3198(3) 0.3601(4) 0.48512(17) 0.058(2) Uani 1 1 d .
H14J H 0.3374 0.3198 0.4894 0.070 Uiso 1 1 calc R
H14K H 0.3438 0.3893 0.4984 0.070 Uiso 1 1 calc R
C150 C 0.3276(4) 0.3751(4) 0.4492(2) 0.072(2) Uani 1 1 d .
H15A H 0.2973 0.3508 0.4364 0.087 Uiso 1 1 calc R
H15B H 0.3169 0.4177 0.4458 0.087 Uiso 1 1 calc R
C151 C 0.3922(4) 0.3641(4) 0.4369(2) 0.079(3) Uani 1 1 d .
H15C H 0.4032 0.3216 0.4409 0.094 Uiso 1 1 calc R
H15D H 0.4222 0.3889 0.4496 0.094 Uiso 1 1 calc R
C152 C 0.4010(4) 0.3772(4) 0.4012(2) 0.075(3) Uani 1 1 d .
C153 C 0.4099(4) 0.3854(4) 0.3729(2) 0.067(2) Uani 1 1 d .
C154 C 0.0177(3) 0.4040(3) 0.57707(17) 0.0476(17) Uani 1 1 d .
C155 C 0.0645(4) 0.4401(3) 0.58965(18) 0.060(2) Uani 1 1 d .
H15E H 0.1074 0.4332 0.5841 0.073 Uiso 1 1 calc R
C156 C 0.0487(6) 0.4870(4) 0.6107(2) 0.094(4) Uani 1 1 d .
H15F H 0.0810 0.5118 0.6194 0.113 Uiso 1 1 calc R
C157 C -0.0130(6) 0.4971(4) 0.6187(2) 0.104(4) Uani 1 1 d .
H15G H -0.0240 0.5293 0.6327 0.125 Uiso 1 1 calc R
C158 C -0.0570(5) 0.4615(4) 0.6066(2) 0.093(3) Uani 1 1 d .
H15H H -0.0997 0.4679 0.6128 0.112 Uiso 1 1 calc R
C159 C -0.0436(4) 0.4156(3) 0.5856(2) 0.068(2) Uani 1 1 d .
H15I H -0.0769 0.3919 0.5769 0.082 Uiso 1 1 calc R
C160 C -0.0023(3) 0.3602(3) 0.51297(15) 0.0393(15) Uani 1 1 d .
C161 C -0.0486(3) 0.3255(3) 0.49848(15) 0.0398(15) Uani 1 1 d .
H16A H -0.0639 0.2908 0.5093 0.048 Uiso 1 1 calc R
C162 C -0.0728(3) 0.3413(3) 0.46808(17) 0.0501(18) Uani 1 1 d .
H16B H -0.1032 0.3164 0.4576 0.060 Uiso 1 1 calc R
C163 C -0.0528(4) 0.3926(3) 0.45328(19) 0.059(2) Uani 1 1 d .
H16C H -0.0698 0.4037 0.4327 0.070 Uiso 1 1 calc R
C164 C -0.0078(4) 0.4287(3) 0.46835(19) 0.059(2) Uani 1 1 d .
H16D H 0.0053 0.4648 0.4582 0.071 Uiso 1 1 calc R
C165 C 0.0176(3) 0.4121(3) 0.49778(18) 0.0523(19) Uani 1 1 d .
H16E H 0.0491 0.4363 0.5078 0.063 Uiso 1 1 calc R
C166 C 0.3706(4) 0.4391(4) 0.3145(2) 0.066(2) Uani 1 1 d .
C167 C 0.3299(6) 0.4707(5) 0.3332(3) 0.131(5) Uani 1 1 d .
H16F H 0.3330 0.4691 0.3563 0.157 Uiso 1 1 calc R
C168 C 0.2821(5) 0.5065(5) 0.3178(4) 0.142(6) Uani 1 1 d .
H16G H 0.2505 0.5258 0.3303 0.170 Uiso 1 1 calc R
C169 C 0.2835(5) 0.5120(5) 0.2842(4) 0.129(5) Uani 1 1 d .
H16H H 0.2562 0.5399 0.2738 0.154 Uiso 1 1 calc R
C170 C 0.3192(8) 0.4817(7) 0.2676(4) 0.213(11) Uani 1 1 d .
H17B H 0.3178 0.4841 0.2445 0.255 Uiso 1 1 calc R
C171 C 0.3616(7) 0.4439(6) 0.2831(3) 0.172(7) Uani 1 1 d .
H17C H 0.3866 0.4190 0.2695 0.207 Uiso 1 1 calc R
C172 C 0.4989(3) 0.4425(4) 0.33402(18) 0.055(2) Uani 1 1 d .
C173 C 0.5294(4) 0.4549(4) 0.3049(2) 0.067(2) Uani 1 1 d .
H17D H 0.5153 0.4366 0.2853 0.080 Uiso 1 1 calc R
C174 C 0.5807(4) 0.4941(4) 0.3045(3) 0.085(3) Uani 1 1 d .
H17E H 0.6002 0.5047 0.2845 0.102 Uiso 1 1 calc R
C175 C 0.6028(4) 0.5173(4) 0.3337(3) 0.093(3) Uani 1 1 d .
H17F H 0.6389 0.5425 0.3336 0.112 Uiso 1 1 calc R
C176 C 0.5747(5) 0.5051(5) 0.3619(3) 0.097(4) Uani 1 1 d .
H17G H 0.5907 0.5215 0.3816 0.117 Uiso 1 1 calc R
C177 C 0.5220(4) 0.4684(5) 0.3622(2) 0.083(3) Uani 1 1 d .
H17H H 0.5013 0.4610 0.3823 0.100 Uiso 1 1 calc R
C178 C 0.0486(3) 0.2050(3) 0.49792(16) 0.0405(16) Uani 1 1 d .
C179 C 0.0797(3) 0.2262(3) 0.47741(17) 0.0508(18) Uani 1 1 d .
C180 C 0.1197(4) 0.2549(4) 0.4519(2) 0.076(3) Uani 1 1 d .
H18B H 0.1585 0.2710 0.4622 0.092 Uiso 1 1 calc R
H18C H 0.1324 0.2243 0.4358 0.092 Uiso 1 1 calc R
C181 C 0.0863(4) 0.3037(4) 0.4349(2) 0.084(3) Uani 1 1 d .
H18D H 0.0611 0.3265 0.4509 0.101 Uiso 1 1 calc R
H18E H 0.0566 0.2862 0.4187 0.101 Uiso 1 1 calc R
C182 C 0.1315(4) 0.3474(4) 0.4170(2) 0.078(3) Uani 1 1 d .
H18F H 0.1062 0.3776 0.4051 0.094 Uiso 1 1 calc R
H18G H 0.1578 0.3687 0.4333 0.094 Uiso 1 1 calc R
C183 C 0.1726(4) 0.3161(4) 0.3941(2) 0.069(2) Uani 1 1 d .
H18H H 0.1467 0.2921 0.3788 0.083 Uiso 1 1 calc R
H18I H 0.2010 0.2887 0.4061 0.083 Uiso 1 1 calc R
C184 C 0.2131(4) 0.3635(4) 0.3743(2) 0.070(2) Uani 1 1 d .
H18J H 0.1847 0.3907 0.3621 0.084 Uiso 1 1 calc R
H18K H 0.2388 0.3878 0.3896 0.084 Uiso 1 1 calc R
C185 C 0.2549(3) 0.3314(4) 0.35141(19) 0.056(2) Uani 1 1 d .
C186 C 0.2884(3) 0.3032(4) 0.33415(19) 0.058(2) Uani 1 1 d .
C187 C 0.0357(3) 0.1003(3) 0.53429(18) 0.0455(17) Uani 1 1 d .
C188 C 0.0571(4) 0.0713(3) 0.5067(2) 0.071(2) Uani 1 1 d .
H18L H 0.0560 0.0911 0.4862 0.085 Uiso 1 1 calc R
C189 C 0.0799(4) 0.0143(4) 0.5088(3) 0.087(3) Uani 1 1 d .
H18M H 0.0947 -0.0050 0.4897 0.104 Uiso 1 1 calc R
C190 C 0.0818(4) -0.0151(4) 0.5376(3) 0.082(3) Uani 1 1 d .
H19B H 0.0985 -0.0544 0.5387 0.099 Uiso 1 1 calc R
C191 C 0.0595(4) 0.0120(4) 0.5648(2) 0.083(3) Uani 1 1 d .
H19C H 0.0594 -0.0088 0.5850 0.099 Uiso 1 1 calc R
C192 C 0.0368(4) 0.0705(3) 0.5630(2) 0.065(2) Uani 1 1 d .
H19D H 0.0220 0.0897 0.5821 0.078 Uiso 1 1 calc R
C193 C -0.0725(3) 0.1618(3) 0.51223(16) 0.0381(15) Uani 1 1 d .
C194 C -0.0871(3) 0.1781(3) 0.48063(16) 0.0408(16) Uani 1 1 d .
H19E H -0.0563 0.1974 0.4676 0.049 Uiso 1 1 calc R
C195 C -0.1469(3) 0.1663(3) 0.46761(18) 0.0525(19) Uani 1 1 d .
H19F H -0.1569 0.1783 0.4460 0.063 Uiso 1 1 calc R
C196 C -0.1913(3) 0.1373(3) 0.48608(18) 0.055(2) Uani 1 1 d .
H19G H -0.2318 0.1289 0.4771 0.066 Uiso 1 1 calc R
C197 C -0.1771(3) 0.1202(4) 0.51768(19) 0.058(2) Uani 1 1 d .
H19H H -0.2077 0.1000 0.5305 0.069 Uiso 1 1 calc R
C198 C -0.1183(3) 0.1329(3) 0.53054(17) 0.0454(17) Uani 1 1 d .
H19I H -0.1088 0.1216 0.5524 0.054 Uiso 1 1 calc R
C199 C 0.3150(3) 0.1853(4) 0.32156(19) 0.059(2) Uani 1 1 d .
C200 C 0.2519(4) 0.1726(4) 0.3284(2) 0.072(2) Uani 1 1 d .
H20B H 0.2212 0.2036 0.3275 0.087 Uiso 1 1 calc R
C201 C 0.2337(4) 0.1147(5) 0.3364(3) 0.096(3) Uani 1 1 d .
H20C H 0.1905 0.1063 0.3406 0.116 Uiso 1 1 calc R
C202 C 0.2774(5) 0.0696(5) 0.3385(3) 0.107(4) Uani 1 1 d .
H20D H 0.2647 0.0303 0.3443 0.128 Uiso 1 1 calc R
C203 C 0.3402(5) 0.0817(5) 0.3319(3) 0.101(4) Uani 1 1 d .
H20E H 0.3706 0.0505 0.3332 0.121 Uiso 1 1 calc R
C204 C 0.3591(4) 0.1390(4) 0.3236(2) 0.075(3) Uani 1 1 d .
H20F H 0.4024 0.1469 0.3192 0.090 Uiso 1 1 calc R
C205 C 0.2979(3) 0.2655(5) 0.2691(2) 0.078(3) Uani 1 1 d .
C206 C 0.3075(4) 0.2205(6) 0.2466(2) 0.109(4) Uani 1 1 d .
H20G H 0.3321 0.1865 0.2522 0.131 Uiso 1 1 calc R
C207 C 0.2808(4) 0.2255(7) 0.2159(2) 0.137(6) Uani 1 1 d .
H20H H 0.2880 0.1950 0.2002 0.165 Uiso 1 1 calc R
C208 C 0.2440(5) 0.2742(9) 0.2079(3) 0.175(10) Uani 1 1 d .
H20I H 0.2259 0.2772 0.1867 0.210 Uiso 1 1 calc R
C209 C 0.2339(5) 0.3174(7) 0.2301(3) 0.146(7) Uani 1 1 d .
H20J H 0.2080 0.3505 0.2245 0.175 Uiso 1 1 calc R
C210 C 0.2610(4) 0.3144(6) 0.2613(2) 0.113(4) Uani 1 1 d .
H21B H 0.2541 0.3454 0.2767 0.136 Uiso 1 1 calc R
C211 C 0.1267(13) 0.0650(13) 0.4142(7) 0.314(14) Uiso 1 1 d .
H21C H 0.1268 0.0621 0.3901 0.377 Uiso 1 1 calc R
H21D H 0.1551 0.0993 0.4186 0.377 Uiso 1 1 calc R
Cl1 Cl 0.1777(5) 0.0182(5) 0.4190(3) 0.384(5) Uiso 1 1 d .
Cl2 Cl 0.0635(5) 0.1042(4) 0.4156(2) 0.340(4) Uiso 1 1 d .
O13 O 0.7825(5) 0.0093(5) 0.0008(3) 0.171(4) Uiso 1 1 d .
C212 C 0.7632(6) 0.0077(6) -0.0576(3) 0.127(4) Uiso 1 1 d .
H21E H 0.7851 0.0051 -0.0786 0.191 Uiso 1 1 calc R
H21F H 0.7391 0.0451 -0.0567 0.191 Uiso 1 1 calc R
H21G H 0.7343 -0.0263 -0.0555 0.191 Uiso 1 1 calc R
C213 C 0.8100(7) 0.0063(6) -0.0307(3) 0.140(5) Uiso 1 1 d .
H21H H 0.8350 -0.0310 -0.0323 0.168 Uiso 1 1 calc R
H21I H 0.8394 0.0404 -0.0333 0.168 Uiso 1 1 calc R
C214 C 0.8292(7) 0.0132(7) 0.0265(3) 0.142(5) Uiso 1 1 d .
H21J H 0.8576 0.0477 0.0230 0.171 Uiso 1 1 calc R
H21K H 0.8548 -0.0238 0.0277 0.171 Uiso 1 1 calc R
C215 C 0.7876(8) 0.0219(8) 0.0594(4) 0.204(8) Uiso 1 1 d .
H21L H 0.8158 0.0248 0.0783 0.306 Uiso 1 1 calc R
H21M H 0.7593 -0.0124 0.0621 0.306 Uiso 1 1 calc R
H21N H 0.7624 0.0586 0.0576 0.306 Uiso 1 1 calc R
O14 O 0.5746(8) 0.4365(7) 0.2097(4) 0.309(8) Uiso 1 1 d D
C216 C 0.6861(14) 0.4967(13) 0.2318(8) 0.45(2) Uiso 1 1 d D
H21O H 0.7280 0.4792 0.2355 0.678 Uiso 1 1 calc R
H21P H 0.6706 0.5139 0.2522 0.678 Uiso 1 1 calc R
H21Q H 0.6890 0.5281 0.2152 0.678 Uiso 1 1 calc R
C217 C 0.6401(7) 0.4475(9) 0.2199(6) 0.246(10) Uiso 1 1 d D
H21R H 0.6636 0.4308 0.2012 0.296 Uiso 1 1 calc R
H21S H 0.6451 0.4173 0.2374 0.296 Uiso 1 1 calc R
C218 C 0.5291(6) 0.4836(6) 0.2156(3) 0.136(5) Uiso 1 1 d D
H21T H 0.5421 0.5084 0.1968 0.163 Uiso 1 1 calc R
H21U H 0.5526 0.5014 0.2341 0.163 Uiso 1 1 calc R
C219 C 0.4681(9) 0.5178(11) 0.2219(6) 0.319(14) Uiso 1 1 d D
H21V H 0.4778 0.5601 0.2254 0.478 Uiso 1 1 calc R
H21W H 0.4475 0.5015 0.2413 0.478 Uiso 1 1 calc R
H21X H 0.4398 0.5137 0.2030 0.478 Uiso 1 1 calc R

loop_
_atom_site_aniso_label
_atom_site_aniso_U_11
_atom_site_aniso_U_22
_atom_site_aniso_U_33
_atom_site_aniso_U_23
_atom_site_aniso_U_13
_atom_site_aniso_U_12
W1 0.02558(12) 0.05119(16) 0.02944(14) 0.01034(12) -0.00224(10) -0.00069(11)
W2 0.03777(14) 0.03709(15) 0.03134(15) -0.00049(11) -0.00184(11) 0.00271(11)
P1 0.0262(8) 0.0592(11) 0.0328(9) 0.0108(8) -0.0011(7) -0.0003(8)
P2 0.0382(9) 0.0447(10) 0.0355(10) 0.0022(8) -0.0022(7) -0.0035(8)
P3 0.0325(9) 0.0507(11) 0.0347(10) 0.0119(8) -0.0052(7) -0.0001(8)
P4 0.0329(8) 0.0352(9) 0.0335(9) 0.0019(7) -0.0004(7) 0.0013(7)
P5 0.0304(8) 0.0508(11) 0.0324(9) 0.0097(8) -0.0040(7) 0.0021(7)
P6 0.0413(9) 0.0450(10) 0.0362(10) -0.0020(8) -0.0010(8) 0.0098(8)
O1 0.027(3) 0.080(4) 0.065(4) 0.011(3) 0.001(2) -0.010(2)
O2 0.063(3) 0.092(4) 0.042(3) -0.017(3) 0.000(3) -0.009(3)
O3 0.073(4) 0.071(4) 0.051(3) 0.024(3) -0.022(3) -0.002(3)
O4 0.063(3) 0.100(4) 0.032(3) 0.004(3) 0.001(3) 0.005(3)
O5 0.035(3) 0.092(4) 0.078(4) 0.006(3) -0.012(3) 0.011(3)
O6 0.134(6) 0.052(4) 0.085(5) -0.021(3) -0.044(4) -0.001(4)
C1 0.041(4) 0.055(4) 0.040(4) 0.010(3) -0.003(3) -0.001(3)
C2 0.025(3) 0.067(5) 0.043(4) 0.012(4) 0.005(3) 0.001(3)
C3 0.034(3) 0.048(4) 0.046(4) 0.006(3) -0.003(3) -0.009(3)
C4 0.042(4) 0.048(4) 0.051(5) -0.006(4) -0.003(3) 0.003(3)
C5 0.052(4) 0.047(4) 0.042(4) -0.006(3) -0.003(3) -0.010(3)
C6 0.064(5) 0.049(5) 0.053(5) 0.000(4) -0.011(4) 0.001(4)
C7 0.031(3) 0.065(5) 0.037(4) 0.010(3) 0.003(3) 0.000(3)
C8 0.037(4) 0.071(5) 0.044(4) 0.010(4) -0.006(3) 0.001(4)
C9 0.073(6) 0.075(6) 0.057(5) 0.001(4) -0.031(4) -0.003(4)
C10 0.042(4) 0.104(7) 0.047(5) 0.002(4) -0.013(4) 0.004(4)
C11 0.056(5) 0.070(5) 0.059(5) 0.002(4) -0.015(4) -0.001(4)
C12 0.056(5) 0.088(6) 0.052(5) -0.007(4) -0.021(4) 0.017(4)
C13 0.042(4) 0.060(5) 0.058(5) 0.022(4) -0.003(3) 0.001(3)
C14 0.045(4) 0.054(4) 0.038(4) 0.006(3) 0.005(3) 0.001(3)
C15 0.046(4) 0.046(4) 0.038(4) 0.005(3) 0.004(3) 0.002(3)
C16 0.036(4) 0.065(5) 0.030(4) 0.016(3) 0.001(3) 0.004(3)
C17 0.049(4) 0.072(6) 0.048(5) 0.009(4) 0.005(4) 0.009(4)
C18 0.080(6) 0.071(6) 0.053(5) 0.010(4) 0.009(4) 0.009(5)
C19 0.071(6) 0.100(7) 0.040(5) 0.003(5) 0.009(4) 0.047(5)
C20 0.047(5) 0.117(8) 0.047(5) -0.008(5) 0.002(4) 0.017(5)
C21 0.035(4) 0.093(6) 0.045(5) 0.000(4) 0.004(3) 0.010(4)
C22 0.025(3) 0.064(5) 0.040(4) 0.014(3) 0.000(3) 0.002(3)
C23 0.042(4) 0.068(5) 0.042(4) 0.013(4) 0.002(3) 0.002(4)
C24 0.048(4) 0.099(7) 0.041(5) 0.020(5) 0.005(4) 0.013(4)
C25 0.052(5) 0.084(7) 0.066(6) 0.036(5) 0.012(4) 0.012(4)
C26 0.058(5) 0.063(5) 0.068(6) 0.023(5) -0.002(4) 0.000(4)
C27 0.041(4) 0.065(5) 0.052(5) 0.010(4) -0.002(3) 0.001(4)
C28 0.035(3) 0.052(4) 0.038(4) 0.002(3) 0.006(3) -0.001(3)
C29 0.053(5) 0.130(8) 0.042(5) -0.021(5) -0.011(4) 0.024(5)
C30 0.047(5) 0.160(10) 0.047(5) -0.016(6) -0.005(4) 0.043(6)
C31 0.057(5) 0.095(7) 0.049(5) -0.005(5) 0.008(4) 0.019(5)
C32 0.058(5) 0.061(5) 0.035(4) 0.005(4) 0.001(3) 0.004(4)
C33 0.044(4) 0.046(4) 0.035(4) 0.006(3) 0.000(3) -0.001(3)
C34 0.051(4) 0.048(4) 0.050(5) 0.004(4) 0.000(4) -0.007(3)
C35 0.073(6) 0.068(6) 0.110(8) 0.034(6) -0.035(6) -0.020(5)
C36 0.081(7) 0.081(7) 0.122(9) 0.028(6) -0.038(6) -0.040(6)
C37 0.074(6) 0.066(6) 0.106(8) 0.004(6) -0.007(6) -0.021(5)
C38 0.078(6) 0.043(5) 0.100(7) 0.012(5) 0.001(5) 0.000(4)
C39 0.055(5) 0.047(5) 0.077(6) -0.005(4) -0.002(4) 0.006(4)
C40 0.041(4) 0.060(5) 0.037(4) 0.013(3) -0.011(3) -0.003(3)
C41 0.040(4) 0.065(5) 0.034(4) 0.014(3) -0.005(3) 0.002(3)
C42 0.039(4) 0.088(6) 0.039(4) -0.002(4) -0.007(3) 0.010(4)
C43 0.046(4) 0.118(8) 0.052(5) 0.020(5) -0.011(4) 0.015(5)
C44 0.036(4) 0.065(5) 0.046(4) 0.002(4) -0.011(3) 0.007(3)
C45 0.050(4) 0.083(6) 0.045(5) 0.012(4) -0.005(4) 0.014(4)
C46 0.044(4) 0.088(6) 0.035(4) -0.002(4) -0.004(3) 0.002(4)
C47 0.035(4) 0.060(5) 0.036(4) 0.005(3) 0.001(3) -0.002(3)
C48 0.036(4) 0.033(4) 0.049(5) 0.004(3) 0.003(3) 0.001(3)
C49 0.044(4) 0.054(4) 0.039(4) 0.014(3) -0.006(3) -0.015(3)
C50 0.049(4) 0.071(5) 0.041(4) 0.020(4) -0.007(3) -0.008(4)
C51 0.066(5) 0.080(6) 0.049(5) 0.027(4) -0.012(4) -0.013(5)
C52 0.064(5) 0.108(7) 0.035(4) 0.023(5) 0.001(4) -0.034(5)
C53 0.044(4) 0.092(6) 0.045(5) 0.005(4) 0.007(4) -0.009(4)
C54 0.042(4) 0.076(5) 0.033(4) 0.015(4) -0.003(3) -0.010(4)
C55 0.060(5) 0.053(5) 0.040(4) 0.011(3) -0.007(4) -0.001(4)
C56 0.073(6) 0.054(5) 0.070(6) 0.001(4) -0.005(5) 0.012(4)
C57 0.140(11) 0.057(6) 0.092(8) -0.002(6) 0.012(7) 0.005(6)
C58 0.146(11) 0.056(6) 0.074(7) -0.003(5) -0.013(7) -0.022(7)
C59 0.107(8) 0.065(6) 0.075(7) 0.018(5) -0.024(6) -0.028(6)
C60 0.071(6) 0.066(6) 0.058(5) 0.014(4) -0.018(4) -0.007(4)
C61 0.033(3) 0.035(4) 0.047(4) 0.000(3) -0.007(3) -0.001(3)
C62 0.081(7) 0.124(9) 0.127(9) 0.082(8) 0.055(6) 0.054(6)
C63 0.089(8) 0.121(10) 0.194(14) 0.108(10) 0.040(9) 0.059(7)
C64 0.065(6) 0.061(6) 0.111(9) -0.012(6) -0.021(6) 0.024(5)
C65 0.099(8) 0.142(10) 0.081(8) -0.010(7) 0.001(6) 0.077(8)
C66 0.078(6) 0.109(8) 0.069(6) 0.016(5) 0.015(5) 0.054(6)
C67 0.034(3) 0.039(4) 0.045(4) 0.006(3) 0.006(3) 0.003(3)
C68 0.037(4) 0.058(5) 0.052(5) 0.014(4) -0.004(3) -0.003(3)
C69 0.037(4) 0.076(6) 0.061(5) 0.020(4) -0.015(4) -0.010(4)
C70 0.043(4) 0.058(5) 0.085(7) 0.026(5) 0.016(4) 0.002(4)
C71 0.059(5) 0.066(5) 0.055(5) 0.011(4) 0.020(4) -0.001(4)
C72 0.053(4) 0.053(5) 0.056(5) 0.003(4) 0.011(4) -0.008(4)
C73 0.031(3) 0.056(4) 0.036(4) 0.006(3) -0.001(3) 0.001(3)
C74 0.040(4) 0.072(5) 0.044(4) 0.010(4) -0.003(3) -0.006(4)
C75 0.043(4) 0.105(7) 0.041(4) 0.018(4) -0.007(3) 0.009(4)
C76 0.040(4) 0.079(6) 0.050(5) 0.008(4) -0.013(3) -0.005(4)
C77 0.044(4) 0.089(6) 0.053(5) 0.016(4) -0.011(4) -0.011(4)
C78 0.044(4) 0.064(5) 0.038(4) 0.007(3) -0.005(3) -0.002(3)
C79 0.035(3) 0.059(4) 0.033(4) 0.008(3) -0.006(3) -0.001(3)
C80 0.039(4) 0.054(4) 0.032(4) 0.013(3) 0.001(3) 0.013(3)
C81 0.043(4) 0.048(4) 0.036(4) 0.006(3) 0.000(3) 0.016(3)
C82 0.033(3) 0.050(4) 0.039(4) -0.001(3) 0.001(3) 0.003(3)
C83 0.049(4) 0.056(5) 0.042(4) 0.001(4) -0.012(3) 0.005(4)
C84 0.051(5) 0.058(5) 0.072(6) 0.000(4) -0.014(4) -0.008(4)
C85 0.056(5) 0.047(4) 0.058(5) 0.006(4) -0.003(4) 0.000(4)
C86 0.054(4) 0.050(4) 0.040(4) 0.014(3) -0.003(3) 0.002(3)
C87 0.042(4) 0.057(5) 0.046(4) 0.007(4) -0.006(3) -0.004(3)
C88 0.035(3) 0.046(4) 0.036(4) 0.008(3) 0.002(3) 0.002(3)
C89 0.041(4) 0.074(5) 0.038(4) 0.006(4) -0.001(3) 0.005(4)
C90 0.050(4) 0.085(6) 0.043(5) 0.007(4) 0.007(4) 0.009(4)
C91 0.044(4) 0.072(5) 0.061(5) 0.003(4) 0.006(4) 0.013(4)
C92 0.037(4) 0.072(5) 0.054(5) 0.008(4) -0.002(3) 0.014(4)
C93 0.041(4) 0.066(5) 0.039(4) 0.003(4) -0.006(3) 0.012(3)
C94 0.038(4) 0.067(5) 0.033(4) 0.004(4) -0.006(3) 0.012(3)
C95 0.055(5) 0.065(5) 0.039(4) 0.002(4) 0.001(3) 0.013(4)
C96 0.053(5) 0.084(6) 0.056(5) 0.011(5) 0.006(4) 0.007(4)
C97 0.039(4) 0.118(8) 0.042(5) 0.003(5) 0.004(4) 0.029(5)
C98 0.046(5) 0.124(8) 0.041(5) -0.028(5) -0.003(4) 0.015(5)
C99 0.044(4) 0.093(6) 0.047(5) -0.022(4) -0.005(4) 0.012(4)
C100 0.054(5) 0.046(4) 0.060(5) -0.004(4) -0.003(4) 0.015(4)
C101 0.061(5) 0.059(5) 0.125(9) 0.004(5) -0.004(5) 0.020(4)
C102 0.072(7) 0.063(7) 0.227(15) 0.010(8) -0.024(8) 0.032(6)
C103 0.109(9) 0.052(6) 0.171(12) 0.006(7) -0.013(8) 0.034(6)
C104 0.081(7) 0.049(5) 0.125(9) 0.003(5) -0.012(6) 0.006(5)
C105 0.062(5) 0.048(5) 0.067(6) 0.000(4) 0.002(4) 0.010(4)
W3 0.02841(12) 0.03930(15) 0.02745(14) -0.00134(11) -0.00068(10) 0.00020(10)
W4 0.03862(15) 0.0709(2) 0.03276(16) 0.00849(14) -0.00059(12) 0.01403(14)
P7 0.0299(8) 0.0454(10) 0.0331(9) -0.0023(8) -0.0031(7) 0.0038(7)
P8 0.0359(9) 0.0614(12) 0.0334(10) 0.0078(9) -0.0015(7) 0.0059(8)
P9 0.0344(9) 0.0384(9) 0.0357(10) -0.0011(8) -0.0025(7) -0.0033(7)
P10 0.0474(11) 0.0695(14) 0.0443(12) 0.0102(10) 0.0101(9) 0.0184(10)
P11 0.0342(8) 0.0389(9) 0.0320(9) -0.0047(7) -0.0016(7) -0.0015(7)
P12 0.0411(10) 0.0855(15) 0.0414(11) 0.0134(10) -0.0025(9) 0.0144(10)
O7 0.028(3) 0.103(4) 0.060(4) -0.013(3) -0.004(2) 0.012(3)
O8 0.072(4) 0.070(4) 0.052(3) 0.013(3) 0.011(3) -0.011(3)
O9 0.049(3) 0.101(4) 0.029(3) -0.023(3) 0.001(2) 0.009(3)
O10 0.048(3) 0.091(4) 0.050(3) 0.000(3) 0.006(3) 0.010(3)
O11 0.077(4) 0.090(5) 0.064(4) -0.015(3) 0.006(3) 0.021(3)
O12 0.067(4) 0.132(6) 0.043(3) 0.034(4) -0.009(3) 0.012(4)
C106 0.043(4) 0.056(4) 0.032(4) -0.012(3) 0.000(3) -0.005(3)
C107 0.043(4) 0.063(5) 0.038(4) -0.004(4) -0.002(3) -0.002(4)
C108 0.026(3) 0.072(5) 0.038(4) 0.008(4) -0.006(3) 0.000(3)
C109 0.055(5) 0.079(6) 0.033(4) 0.013(4) -0.003(4) 0.012(4)
C110 0.053(4) 0.077(6) 0.033(4) 0.005(4) 0.002(3) 0.007(4)
C111 0.037(4) 0.097(7) 0.055(5) 0.010(5) 0.001(4) 0.009(4)
C112 0.038(4) 0.047(4) 0.042(4) 0.001(3) -0.010(3) 0.001(3)
C113 0.049(4) 0.044(4) 0.046(4) 0.000(3) 0.005(3) -0.002(3)
C114 0.074(5) 0.070(6) 0.054(5) -0.011(4) 0.028(4) -0.006(4)
C115 0.060(5) 0.080(6) 0.058(5) -0.013(5) 0.007(4) -0.010(4)
C116 0.054(5) 0.082(6) 0.058(5) 0.015(4) 0.010(4) 0.001(4)
C117 0.049(4) 0.073(5) 0.051(5) -0.015(4) 0.016(4) -0.001(4)
C118 0.054(5) 0.083(6) 0.047(5) 0.007(4) 0.007(4) 0.001(4)
C119 0.049(4) 0.084(6) 0.040(4) 0.008(4) -0.002(4) 0.003(4)
C120 0.041(4) 0.064(5) 0.038(4) 0.007(4) 0.000(3) 0.006(3)
C121 0.034(3) 0.053(4) 0.029(4) 0.001(3) -0.003(3) -0.001(3)
C122 0.036(4) 0.054(4) 0.035(4) 0.002(3) -0.005(3) -0.003(3)
C123 0.056(5) 0.051(4) 0.047(4) -0.004(4) -0.002(4) -0.007(4)
C124 0.042(4) 0.075(6) 0.053(5) -0.005(4) -0.007(4) -0.018(4)
C125 0.031(4) 0.097(7) 0.065(5) -0.019(5) -0.005(4) -0.001(4)
C126 0.031(4) 0.062(5) 0.055(5) -0.005(4) -0.003(3) 0.000(3)
C127 0.033(3) 0.046(4) 0.041(4) 0.000(3) -0.009(3) 0.003(3)
C128 0.050(4) 0.057(5) 0.061(5) 0.001(4) 0.005(4) 0.016(4)
C129 0.090(6) 0.050(5) 0.064(6) 0.011(4) 0.009(5) 0.025(4)
C130 0.080(6) 0.052(5) 0.054(5) 0.016(4) -0.005(4) 0.010(4)
C131 0.081(6) 0.064(5) 0.036(4) -0.002(4) -0.008(4) 0.000(4)
C132 0.067(5) 0.048(4) 0.038(4) -0.002(3) -0.011(4) 0.003(4)
C133 0.037(4) 0.059(5) 0.036(4) 0.010(3) -0.008(3) 0.007(3)
C134 0.046(4) 0.054(5) 0.056(5) 0.006(4) -0.005(4) -0.006(4)
C135 0.054(5) 0.048(5) 0.061(5) 0.010(4) -0.007(4) -0.009(4)
C136 0.054(5) 0.063(5) 0.064(5) 0.011(4) 0.003(4) 0.015(4)
C137 0.065(5) 0.078(6) 0.080(6) 0.024(5) 0.022(5) 0.028(5)
C138 0.060(5) 0.068(6) 0.079(6) 0.031(5) 0.016(4) 0.017(4)
C139 0.044(4) 0.052(4) 0.038(4) 0.000(3) 0.000(3) 0.010(3)
C140 0.046(4) 0.098(6) 0.040(4) 0.017(4) -0.010(3) -0.015(4)
C141 0.047(5) 0.104(7) 0.061(6) 0.014(5) -0.006(4) -0.006(5)
C142 0.051(5) 0.067(5) 0.062(6) -0.012(4) -0.004(4) 0.001(4)
C143 0.067(5) 0.096(7) 0.044(5) -0.018(5) 0.009(4) -0.010(5)
C144 0.056(5) 0.074(6) 0.044(5) -0.004(4) 0.010(4) -0.006(4)
C145 0.045(4) 0.053(4) 0.039(4) 0.008(3) -0.004(3) -0.014(3)
C146 0.044(4) 0.061(5) 0.040(4) 0.004(3) -0.002(3) -0.009(3)
C147 0.040(4) 0.080(6) 0.040(4) -0.004(4) -0.006(3) -0.011(4)
C148 0.046(4) 0.092(6) 0.048(5) 0.007(4) -0.003(4) -0.007(4)
C149 0.052(4) 0.076(6) 0.047(5) -0.005(4) 0.010(4) -0.009(4)
C150 0.071(6) 0.091(7) 0.055(5) -0.002(5) 0.018(4) -0.005(5)
C151 0.104(7) 0.073(6) 0.059(6) 0.006(5) 0.027(5) 0.017(5)
C152 0.094(7) 0.074(6) 0.056(6) -0.006(5) 0.025(5) 0.025(5)
C153 0.078(6) 0.071(6) 0.051(5) 0.006(4) 0.018(4) 0.029(5)
C154 0.065(5) 0.041(4) 0.037(4) 0.003(3) -0.003(4) -0.004(4)
C155 0.095(6) 0.043(4) 0.043(5) 0.008(4) -0.017(4) -0.006(4)
C156 0.195(13) 0.036(5) 0.050(6) -0.004(4) -0.037(7) -0.010(6)
C157 0.201(15) 0.039(6) 0.072(7) -0.002(5) 0.023(9) 0.011(8)
C158 0.132(9) 0.045(6) 0.103(8) -0.014(6) 0.046(7) 0.014(6)
C159 0.086(6) 0.048(5) 0.072(6) -0.012(4) 0.020(5) 0.000(4)
C160 0.041(4) 0.042(4) 0.035(4) -0.003(3) -0.004(3) 0.005(3)
C161 0.034(3) 0.049(4) 0.036(4) 0.003(3) -0.004(3) 0.002(3)
C162 0.050(4) 0.049(4) 0.051(5) -0.002(4) -0.011(3) -0.001(3)
C163 0.069(5) 0.056(5) 0.051(5) 0.012(4) -0.019(4) 0.000(4)
C164 0.073(5) 0.049(5) 0.055(5) 0.018(4) -0.012(4) -0.002(4)
C165 0.055(4) 0.043(4) 0.059(5) 0.010(4) -0.004(4) -0.009(3)
C166 0.047(5) 0.060(5) 0.092(7) 0.019(5) 0.008(5) 0.010(4)
C167 0.145(11) 0.097(9) 0.151(12) 0.038(8) 0.043(9) 0.073(8)
C168 0.093(9) 0.099(9) 0.234(18) 0.068(12) 0.050(11) 0.039(7)
C169 0.083(9) 0.095(10) 0.207(17) 0.039(11) -0.036(10) 0.020(7)
C170 0.25(2) 0.213(18) 0.173(17) -0.019(13) -0.086(15) 0.176(17)
C171 0.223(17) 0.172(14) 0.121(12) 0.011(10) -0.055(11) 0.137(13)
C172 0.048(4) 0.070(5) 0.047(5) 0.000(4) 0.006(4) 0.024(4)
C173 0.063(5) 0.069(6) 0.068(6) -0.011(5) 0.003(4) 0.004(4)
C174 0.067(6) 0.081(7) 0.107(8) -0.023(6) 0.021(6) 0.002(5)
C175 0.065(6) 0.086(7) 0.129(10) -0.041(8) 0.000(7) -0.002(5)
C176 0.084(8) 0.102(8) 0.105(9) -0.043(7) -0.038(7) 0.016(6)
C177 0.082(7) 0.112(8) 0.056(6) -0.018(6) -0.007(5) 0.031(6)
C178 0.043(4) 0.044(4) 0.034(4) -0.007(3) 0.000(3) -0.002(3)
C179 0.050(4) 0.061(5) 0.042(4) -0.005(4) 0.004(4) -0.002(4)
C180 0.060(5) 0.097(7) 0.073(6) 0.012(5) 0.011(5) -0.005(5)
C181 0.062(5) 0.099(7) 0.090(7) 0.031(6) 0.014(5) -0.001(5)
C182 0.076(6) 0.081(6) 0.078(7) 0.009(5) 0.015(5) 0.002(5)
C183 0.073(6) 0.071(6) 0.064(6) -0.010(5) 0.012(5) 0.010(5)
C184 0.056(5) 0.090(7) 0.064(6) 0.021(5) 0.015(4) 0.018(5)
C185 0.040(4) 0.070(5) 0.059(5) 0.029(4) 0.007(4) 0.008(4)
C186 0.043(4) 0.070(5) 0.061(5) 0.025(4) 0.002(4) 0.013(4)
C187 0.036(4) 0.039(4) 0.061(5) -0.010(4) -0.011(3) 0.000(3)
C188 0.092(6) 0.045(5) 0.077(6) -0.018(4) 0.007(5) 0.008(4)
C189 0.095(7) 0.059(6) 0.107(9) -0.029(6) 0.007(6) 0.012(5)
C190 0.068(6) 0.043(5) 0.137(10) -0.018(6) -0.015(6) 0.008(4)
C191 0.103(8) 0.060(6) 0.085(7) 0.010(5) -0.018(6) 0.019(5)
C192 0.089(6) 0.045(5) 0.062(6) 0.006(4) -0.007(5) 0.014(4)
C193 0.035(3) 0.038(4) 0.041(4) -0.012(3) -0.001(3) 0.003(3)
C194 0.038(4) 0.043(4) 0.041(4) -0.007(3) 0.001(3) 0.002(3)
C195 0.050(4) 0.060(5) 0.047(5) -0.014(4) -0.012(4) 0.006(4)
C196 0.033(4) 0.073(5) 0.058(5) -0.018(4) -0.006(4) -0.005(4)
C197 0.040(4) 0.072(5) 0.062(5) -0.020(4) 0.006(4) -0.011(4)
C198 0.045(4) 0.052(4) 0.039(4) -0.007(3) -0.001(3) -0.007(3)
C199 0.046(4) 0.079(6) 0.052(5) 0.004(4) -0.011(4) 0.005(4)
C200 0.045(5) 0.089(7) 0.083(7) 0.007(5) -0.016(4) 0.005(4)
C201 0.049(5) 0.104(8) 0.136(10) 0.017(7) -0.018(6) -0.007(5)
C202 0.074(7) 0.079(7) 0.167(12) 0.004(7) -0.032(7) -0.014(6)
C203 0.072(7) 0.083(8) 0.148(11) -0.010(7) -0.024(7) 0.005(6)
C204 0.049(5) 0.080(7) 0.094(7) 0.001(5) -0.011(5) 0.001(5)
C205 0.028(4) 0.160(10) 0.045(5) 0.021(6) -0.003(4) 0.012(5)
C206 0.038(5) 0.245(15) 0.046(6) -0.007(7) 0.000(4) 0.003(7)
C207 0.036(5) 0.33(2) 0.044(6) 0.002(9) 0.000(4) -0.023(8)
C208 0.055(7) 0.42(3) 0.052(8) 0.065(12) -0.029(7) -0.031(12)
C209 0.065(7) 0.27(2) 0.102(10) 0.100(12) -0.027(8) 0.008(10)
C210 0.062(6) 0.199(13) 0.078(7) 0.062(8) -0.017(5) 0.026(7)

loop_
_atom_type_symbol
_atom_type_description
_atom_type_scat_dispersion_real
_atom_type_scat_dispersion_imag
_atom_type_scat_source
C C 0.0033 0.0016 'International Tables Vol C Tables 4.2.6.8 and 6.1.1.4'
H H 0.0000 0.0000 'International Tables Vol C Tables 4.2.6.8 and 6.1.1.4'
O O 0.0106 0.0060 'International Tables Vol C Tables 4.2.6.8 and 6.1.1.4'
P P 0.1023 0.0942 'International Tables Vol C Tables 4.2.6.8 and 6.1.1.4'
Cl Cl 0.1484 0.1585 'International Tables Vol C Tables 4.2.6.8 and 6.1.1.4'
W W -0.8490 6.8722 'International Tables Vol C Tables 4.2.6.8 and 6.1.1.4'

loop_
_geom_angle_atom_site_label_1
_geom_angle_atom_site_label_2
_geom_angle_atom_site_label_3
_geom_angle
C3 W1 C2 84.3(3)
C3 W1 C1 87.4(3)
C2 W1 C1 84.5(3)
C3 W1 P5 91.6(2)
C2 W1 P5 174.27(19)
C1 W1 P5 91.4(2)
C3 W1 P1 91.01(18)
C2 W1 P1 93.37(18)
C1 W1 P1 177.4(2)
P5 W1 P1 90.63(6)
C3 W1 P3 173.2(2)
C2 W1 P3 89.1(2)
C1 W1 P3 90.8(2)
P5 W1 P3 94.98(6)
P1 W1 P3 90.62(5)
C6 W2 C4 83.2(3)
C6 W2 C5 88.6(3)
C4 W2 C5 85.8(3)
C6 W2 P2 88.9(2)
C4 W2 P2 171.8(2)
C5 W2 P2 91.7(2)
C6 W2 P6 92.5(2)
C4 W2 P6 88.7(2)
C5 W2 P6 174.2(2)
P2 W2 P6 94.01(6)
C6 W2 P4 177.6(2)
C4 W2 P4 95.0(2)
C5 W2 P4 89.61(19)
P2 W2 P4 92.86(6)
P6 W2 P4 89.11(6)
C7 P1 C22 101.0(3)
C7 P1 C16 100.1(3)
C22 P1 C16 100.9(3)
C7 P1 W1 117.5(2)
C22 P1 W1 114.11(19)
C16 P1 W1 120.1(2)
C15 P2 C34 100.7(3)
C15 P2 C28 103.0(3)
C34 P2 C28 102.8(3)
C15 P2 W2 115.1(2)
C34 P2 W2 115.6(2)
C28 P2 W2 117.4(2)
C40 P3 C49 99.9(3)
C40 P3 C55 100.8(3)
C49 P3 C55 100.2(3)
C40 P3 W1 118.6(2)
C49 P3 W1 121.7(2)
C55 P3 W1 112.3(2)
C48 P4 C61 99.4(3)
C48 P4 C67 101.7(3)
C61 P4 C67 101.3(3)
C48 P4 W2 118.0(2)
C61 P4 W2 115.7(2)
C67 P4 W2 117.7(2)
C73 P5 C82 103.2(3)
C73 P5 C88 102.4(3)
C82 P5 C88 101.4(3)
C73 P5 W1 114.4(2)
C82 P5 W1 117.6(2)
C88 P5 W1 115.7(2)
C81 P6 C100 100.3(3)
C81 P6 C94 100.3(3)
C100 P6 C94 100.3(3)
C81 P6 W2 119.2(2)
C100 P6 W2 121.2(3)
C94 P6 W2 112.1(2)
O1 C1 W1 175.0(6)
O2 C2 W1 174.9(6)
O3 C3 W1 173.3(6)
O4 C4 W2 173.7(6)
O5 C5 W2 174.9(6)
O6 C6 W2 177.1(7)
C8 C7 P1 177.1(6)
C7 C8 C9 176.1(8)
C8 C9 C10 115.3(7)
C11 C10 C9 111.7(7)
C10 C11 C12 115.8(7)
C13 C12 C11 112.6(7)
C14 C13 C12 114.6(6)
C15 C14 C13 177.8(8)
C14 C15 P2 167.1(7)
C17 C16 C21 119.1(7)
C17 C16 P1 121.3(5)
C21 C16 P1 119.6(6)
C16 C17 C18 119.9(7)
C19 C18 C17 118.8(9)
C20 C19 C18 119.9(8)
C21 C20 C19 120.8(8)
C20 C21 C16 121.4(9)
C27 C22 C23 119.0(7)
C27 C22 P1 122.3(6)
C23 C22 P1 118.6(6)
C24 C23 C22 120.4(8)
C25 C24 C23 120.6(8)
C24 C25 C26 119.3(8)
C27 C26 C25 120.3(8)
C22 C27 C26 120.5(7)
C33 C28 C29 118.3(7)
C33 C28 P2 122.1(5)
C29 C28 P2 119.5(6)
C28 C29 C30 121.3(7)
C31 C30 C29 120.2(7)
C32 C31 C30 119.4(8)
C31 C32 C33 120.3(7)
C28 C33 C32 120.5(6)
C39 C34 C35 117.2(7)
C39 C34 P2 123.0(6)
C35 C34 P2 119.7(6)
C36 C35 C34 121.3(8)
C37 C36 C35 120.7(9)
C38 C37 C36 119.2(8)
C37 C38 C39 120.5(8)
C38 C39 C34 121.0(8)
C41 C40 P3 178.1(7)
C40 C41 C42 178.4(8)
C41 C42 C43 111.9(6)
C44 C43 C42 113.9(6)
C43 C44 C45 110.7(6)
C46 C45 C44 113.7(6)
C47 C46 C45 114.5(6)
C48 C47 C46 177.7(8)
C47 C48 P4 173.2(6)
C54 C49 C50 118.6(7)
C54 C49 P3 120.3(5)
C50 C49 P3 121.0(6)
C51 C50 C49 120.3(8)
C52 C51 C50 120.5(7)
C53 C52 C51 119.7(7)
C52 C53 C54 120.8(8)
C49 C54 C53 120.1(7)
C60 C55 C56 118.8(8)
C60 C55 P3 118.0(6)
C56 C55 P3 123.2(6)
C57 C56 C55 119.9(9)
C58 C57 C56 121.1(10)
C57 C58 C59 120.7(10)
C58 C59 C60 119.1(9)
C55 C60 C59 120.4(9)
C62 C61 C66 116.1(7)
C62 C61 P4 123.1(6)
C66 C61 P4 120.7(6)
C61 C62 C63 122.2(9)
C64 C63 C62 119.9(10)
C65 C64 C63 119.3(9)
C64 C65 C66 121.2(10)
C61 C66 C65 121.1(9)
C68 C67 C72 118.9(6)
C68 C67 P4 122.4(5)
C72 C67 P4 118.7(5)
C67 C68 C69 120.2(7)
C70 C69 C68 120.3(7)
C69 C70 C71 119.8(7)
C72 C71 C70 119.7(8)
C71 C72 C67 121.2(7)
C74 C73 P5 168.3(7)
C73 C74 C75 174.5(9)
C76 C75 C74 113.7(6)
C75 C76 C77 112.6(6)
C78 C77 C76 113.8(7)
C77 C78 C79 111.7(6)
C80 C79 C78 111.5(6)
C81 C80 C79 176.4(7)
C80 C81 P6 173.1(6)
C83 C82 C87 117.1(6)
C83 C82 P5 122.5(5)
C87 C82 P5 120.4(5)
C84 C83 C82 120.8(7)
C83 C84 C85 120.4(7)
C86 C85 C84 119.6(7)
C85 C86 C87 120.1(7)
C86 C87 C82 122.0(7)
C93 C88 C89 119.2(6)
C93 C88 P5 118.9(5)
C89 C88 P5 121.8(5)
C90 C89 C88 119.7(6)
C91 C90 C89 120.0(7)
C92 C91 C90 120.6(7)
C91 C92 C93 120.9(7)
C92 C93 C88 119.6(7)
C95 C94 C99 120.3(7)
C95 C94 P6 121.9(6)
C99 C94 P6 117.7(6)
C94 C95 C96 120.0(8)
C97 C96 C95 119.7(8)
C98 C97 C96 120.1(8)
C97 C98 C99 121.1(8)
C94 C99 C98 118.9(8)
C105 C100 C101 119.1(7)
C105 C100 P6 122.8(6)
C101 C100 P6 118.1(6)
C102 C101 C100 119.6(9)
C101 C102 C103 119.7(9)
C104 C103 C102 121.6(9)
C103 C104 C105 118.4(9)
C100 C105 C104 121.6(8)
C106 W3 C108 86.0(3)
C106 W3 C107 85.3(3)
C108 W3 C107 85.0(3)
C106 W3 P9 91.1(2)
C108 W3 P9 89.9(2)
C107 W3 P9 174.0(2)
C106 W3 P7 175.5(2)
C108 W3 P7 90.63(18)
C107 W3 P7 91.5(2)
P9 W3 P7 91.79(5)
C106 W3 P11 90.88(19)
C108 W3 P11 174.3(2)
C107 W3 P11 90.0(2)
P9 W3 P11 94.92(5)
P7 W3 P11 92.26(5)
C109 W4 C111 83.5(3)
C109 W4 C110 86.9(3)
C111 W4 C110 86.6(3)
C109 W4 P8 92.5(2)
C111 W4 P8 174.9(2)
C110 W4 P8 90.1(2)
C109 W4 P12 172.2(2)
C111 W4 P12 89.1(2)
C110 W4 P12 90.3(2)
P8 W4 P12 94.79(6)
C109 W4 P10 91.8(2)
C111 W4 P10 94.9(3)
C110 W4 P10 177.8(2)
P8 W4 P10 88.29(6)
P12 W4 P10 91.27(7)
C112 P7 C127 102.2(3)
C112 P7 C121 101.5(3)
C127 P7 C121 101.2(3)
C112 P7 W3 116.7(2)
C127 P7 W3 110.9(2)
C121 P7 W3 121.5(2)
C120 P8 C139 103.7(3)
C120 P8 C133 100.3(3)
C139 P8 C133 101.3(3)
C120 P8 W4 115.5(2)
C139 P8 W4 118.6(2)
C133 P8 W4 114.9(2)
C145 P9 C154 102.5(3)
C145 P9 C160 99.9(3)
C154 P9 C160 100.3(3)
C145 P9 W3 117.6(2)
C154 P9 W3 111.5(2)
C160 P9 W3 122.1(2)
C153 P10 C166 103.0(4)
C153 P10 C172 101.4(4)
C166 P10 C172 100.5(4)
C153 P10 W4 115.8(3)
C166 P10 W4 118.1(3)
C172 P10 W4 115.6(2)
C178 P11 C193 101.9(3)
C178 P11 C187 101.1(3)
C193 P11 C187 99.9(3)
C178 P11 W3 116.7(2)
C193 P11 W3 113.8(2)
C187 P11 W3 120.5(2)
C186 P12 C199 99.3(4)
C186 P12 C205 101.9(4)
C199 P12 C205 100.1(4)
C186 P12 W4 119.1(3)
C199 P12 W4 122.5(2)
C205 P12 W4 110.6(3)
O7 C106 W3 175.2(6)
O8 C107 W3 175.2(6)
O9 C108 W3 174.7(6)
O10 C109 W4 175.2(7)
O11 C110 W4 178.4(8)
O12 C111 W4 174.4(7)
C113 C112 P7 173.6(6)
C112 C113 C114 176.8(8)
C113 C114 C115 112.5(7)
C116 C115 C114 113.6(7)
C115 C116 C117 113.3(7)
C116 C117 C118 111.9(7)
C119 C118 C117 112.4(7)
C120 C119 C118 175.5(9)
C119 C120 P8 167.6(7)
C126 C121 C122 117.7(6)
C126 C121 P7 122.0(5)
C122 C121 P7 120.2(5)
C123 C122 C121 121.1(6)
C124 C123 C122 120.1(7)
C123 C124 C125 119.2(7)
C126 C125 C124 120.0(7)
C125 C126 C121 121.8(7)
C132 C127 C128 118.1(7)
C132 C127 P7 118.0(5)
C128 C127 P7 123.8(6)
C127 C128 C129 120.4(7)
C130 C129 C128 120.7(7)
C131 C130 C129 119.5(7)
C130 C131 C132 120.6(7)
C127 C132 C131 120.7(7)
C134 C133 C138 117.6(7)
C134 C133 P8 123.9(5)
C138 C133 P8 118.5(6)
C133 C134 C135 121.3(7)
C136 C135 C134 120.0(7)
C135 C136 C137 119.7(8)
C138 C137 C136 120.9(8)
C137 C138 C133 120.4(8)
C140 C139 C144 117.1(7)
C140 C139 P8 120.9(5)
C144 C139 P8 122.0(6)
C141 C140 C139 122.7(7)
C142 C141 C140 118.3(8)
C143 C142 C141 120.4(8)
C142 C143 C144 121.5(8)
C143 C144 C139 119.9(7)
C146 C145 P9 172.5(7)
C145 C146 C147 177.0(8)
C146 C147 C148 112.3(6)
C147 C148 C149 115.6(6)
C148 C149 C150 111.8(6)
C151 C150 C149 113.6(7)
C150 C151 C152 114.7(8)
C153 C152 C151 176.9(9)
C152 C153 P10 172.1(8)
C159 C154 C155 118.3(7)
C159 C154 P9 117.7(6)
C155 C154 P9 123.8(6)
C154 C155 C156 119.7(9)
C157 C156 C155 120.3(10)
C158 C157 C156 118.8(10)
C157 C158 C159 122.7(11)
C158 C159 C154 120.1(9)
C161 C160 C165 119.6(6)
C161 C160 P9 119.9(5)
C165 C160 P9 120.5(5)
C160 C161 C162 120.0(6)
C163 C162 C161 119.8(7)
C162 C163 C164 120.2(7)
C165 C164 C163 120.0(7)
C164 C165 C160 120.3(7)
C171 C166 C167 115.2(10)
C171 C166 P10 122.0(8)
C167 C166 P10 122.7(8)
C166 C167 C168 119.4(13)
C169 C168 C167 118.0(13)
C170 C169 C168 121.5(14)
C169 C170 C171 118.8(17)
C166 C171 C170 126.4(14)
C177 C172 C173 118.1(8)
C177 C172 P10 125.2(7)
C173 C172 P10 116.6(6)
C172 C173 C174 120.1(9)
C175 C174 C173 118.9(10)
C176 C175 C174 121.6(10)
C175 C176 C177 119.7(10)
C172 C177 C176 121.4(10)
C179 C178 P11 175.2(6)
C178 C179 C180 178.3(9)
C181 C180 C179 112.2(7)
C180 C181 C182 113.2(7)
C183 C182 C181 111.9(8)
C182 C183 C184 109.5(7)
C185 C184 C183 109.2(7)
C186 C185 C184 176.5(8)
C185 C186 P12 179.2(7)
C192 C187 C188 118.5(7)
C192 C187 P11 121.4(6)
C188 C187 P11 120.0(6)
C189 C188 C187 120.2(9)
C190 C189 C188 121.2(9)
C191 C190 C189 119.6(9)
C190 C191 C192 119.6(9)
C187 C192 C191 120.9(8)
C194 C193 C198 118.4(6)
C194 C193 P11 123.1(5)
C198 C193 P11 118.5(5)
C193 C194 C195 120.5(7)
C196 C195 C194 120.0(7)
C195 C196 C197 120.1(7)
C196 C197 C198 119.5(7)
C197 C198 C193 121.4(7)
C200 C199 C204 118.6(8)
C200 C199 P12 120.5(6)
C204 C199 P12 120.9(6)
C201 C200 C199 120.2(8)
C202 C201 C200 120.8(9)
C201 C202 C203 119.5(10)
C204 C203 C202 120.5(10)
C203 C204 C199 120.4(8)
C206 C205 C210 120.5(9)
C206 C205 P12 118.6(8)
C210 C205 P12 120.8(9)
C207 C206 C205 119.3(13)
C206 C207 C208 120.6(14)
C209 C208 C207 119.8(12)
C208 C209 C210 121.2(15)
C205 C210 C209 118.5(13)
Cl1 C211 Cl2 166(2)
C213 O13 C214 112.6(12)
O13 C213 C212 113.6(12)
O13 C214 C215 104.0(12)
C218 O14 C217 117.2(10)
O14 C217 C216 143.5(19)
O14 C218 C219 163.4(16)

loop_
_geom_bond_atom_site_label_1
_geom_bond_atom_site_label_2
_geom_bond_distance
W1 C3 1.969(7)
W1 C2 1.966(8)
W1 C1 1.978(7)
W1 P5 2.5252(18)
W1 P1 2.5275(16)
W1 P3 2.5316(17)
W2 C6 1.946(8)
W2 C4 1.950(8)
W2 C5 1.989(8)
W2 P2 2.5073(18)
W2 P6 2.5293(17)
W2 P4 2.5350(17)
P1 C7 1.760(7)
P1 C22 1.838(7)
P1 C16 1.838(7)
P2 C15 1.759(7)
P2 C34 1.843(7)
P2 C28 1.844(7)
P3 C40 1.768(7)
P3 C49 1.828(7)
P3 C55 1.848(8)
P4 C48 1.768(7)
P4 C61 1.842(6)
P4 C67 1.842(6)
P5 C73 1.763(7)
P5 C82 1.832(7)
P5 C88 1.843(6)
P6 C81 1.765(8)
P6 C100 1.838(7)
P6 C94 1.851(7)
O1 C1 1.154(8)
O2 C2 1.162(8)
O3 C3 1.164(7)
O4 C4 1.177(8)
O5 C5 1.161(8)
O6 C6 1.175(8)
C7 C8 1.188(9)
C8 C9 1.461(10)
C9 C10 1.521(10)
C10 C11 1.492(10)
C11 C12 1.510(10)
C12 C13 1.485(10)
C13 C14 1.488(9)
C14 C15 1.175(9)
C16 C17 1.359(10)
C16 C21 1.378(9)
C17 C18 1.407(11)
C18 C19 1.387(12)
C19 C20 1.354(12)
C20 C21 1.342(11)
C22 C27 1.371(10)
C22 C23 1.392(9)
C23 C24 1.390(10)
C24 C25 1.357(12)
C25 C26 1.398(11)
C26 C27 1.384(10)
C28 C33 1.371(9)
C28 C29 1.381(10)
C29 C30 1.369(11)
C30 C31 1.369(11)
C31 C32 1.368(10)
C32 C33 1.390(9)
C34 C39 1.386(10)
C34 C35 1.386(10)
C35 C36 1.373(11)
C36 C37 1.367(12)
C37 C38 1.362(12)
C38 C39 1.383(10)
C40 C41 1.189(8)
C41 C42 1.468(9)
C42 C43 1.532(10)
C43 C44 1.522(9)
C44 C45 1.544(9)
C45 C46 1.487(9)
C46 C47 1.466(9)
C47 C48 1.193(9)
C49 C54 1.390(10)
C49 C50 1.393(9)
C50 C51 1.385(10)
C51 C52 1.374(12)
C52 C53 1.366(11)
C53 C54 1.390(10)
C55 C60 1.392(10)
C55 C56 1.389(10)
C56 C57 1.372(12)
C57 C58 1.356(14)
C58 C59 1.371(14)
C59 C60 1.395(12)
C61 C62 1.332(10)
C61 C66 1.356(10)
C62 C63 1.398(12)
C63 C64 1.325(14)
C64 C65 1.304(13)
C65 C66 1.392(11)
C67 C68 1.378(9)
C67 C72 1.394(9)
C68 C69 1.391(10)
C69 C70 1.381(11)
C70 C71 1.387(11)
C71 C72 1.372(10)
C73 C74 1.184(9)
C74 C75 1.485(10)
C75 C76 1.486(10)
C76 C77 1.527(10)
C77 C78 1.505(9)
C78 C79 1.551(9)
C79 C80 1.472(9)
C80 C81 1.183(9)
C82 C83 1.393(9)
C82 C87 1.393(9)
C83 C84 1.376(10)
C84 C85 1.387(10)
C85 C86 1.358(9)
C86 C87 1.374(9)
C88 C93 1.393(8)
C88 C89 1.402(9)
C89 C90 1.390(9)
C90 C91 1.369(10)
C91 C92 1.366(10)
C92 C93 1.379(9)
C94 C95 1.373(10)
C94 C99 1.382(10)
C95 C96 1.389(10)
C96 C97 1.374(12)
C97 C98 1.361(12)
C98 C99 1.387(11)
C100 C105 1.367(10)
C100 C101 1.412(10)
C101 C102 1.376(12)
C102 C103 1.385(14)
C103 C104 1.367(13)
C104 C105 1.392(11)
W3 C106 1.957(7)
W3 C108 1.972(8)
W3 C107 1.973(8)
W3 P9 2.5227(17)
W3 P7 2.5281(16)
W3 P11 2.5278(16)
W4 C109 1.987(9)
W4 C111 1.986(8)
W4 C110 1.999(9)
W4 P8 2.5119(17)
W4 P12 2.525(2)
W4 P10 2.536(2)
P7 C112 1.761(7)
P7 C127 1.822(7)
P7 C121 1.841(7)
P8 C120 1.760(7)
P8 C139 1.831(7)
P8 C133 1.835(7)
P9 C145 1.773(7)
P9 C154 1.846(7)
P9 C160 1.848(6)
P10 C153 1.749(9)
P10 C166 1.829(8)
P10 C172 1.848(9)
P11 C178 1.773(7)
P11 C193 1.839(6)
P11 C187 1.841(7)
P12 C186 1.767(9)
P12 C199 1.835(9)
P12 C205 1.849(8)
O7 C106 1.173(8)
O8 C107 1.156(8)
O9 C108 1.161(8)
O10 C109 1.142(8)
O11 C110 1.139(9)
O12 C111 1.163(9)
C112 C113 1.181(9)
C113 C114 1.460(10)
C114 C115 1.531(11)
C115 C116 1.483(10)
C116 C117 1.524(10)
C117 C118 1.526(10)
C118 C119 1.484(10)
C119 C120 1.182(10)
C121 C126 1.383(9)
C121 C122 1.381(9)
C122 C123 1.375(9)
C123 C124 1.381(10)
C124 C125 1.380(11)
C125 C126 1.363(10)
C127 C132 1.388(9)
C127 C128 1.381(9)
C128 C129 1.387(10)
C129 C130 1.369(11)
C130 C131 1.359(10)
C131 C132 1.384(10)
C133 C134 1.377(9)
C133 C138 1.400(10)
C134 C135 1.391(10)
C135 C136 1.350(10)
C136 C137 1.380(11)
C137 C138 1.363(11)
C139 C140 1.379(10)
C139 C144 1.390(9)
C140 C141 1.381(11)
C141 C142 1.379(11)
C142 C143 1.340(11)
C143 C144 1.386(10)
C145 C146 1.192(9)
C146 C147 1.488(9)
C147 C148 1.522(10)
C148 C149 1.513(10)
C149 C150 1.519(10)
C150 C151 1.482(11)
C151 C152 1.504(11)
C152 C153 1.192(11)
C154 C159 1.371(10)
C154 C155 1.377(10)
C155 C156 1.400(12)
C156 C157 1.369(15)
C157 C158 1.322(15)
C158 C159 1.370(11)
C160 C161 1.382(9)
C160 C165 1.385(9)
C161 C162 1.391(9)
C162 C163 1.367(10)
C163 C164 1.391(10)
C164 C165 1.370(10)
C166 C171 1.306(14)
C166 C167 1.355(13)
C167 C168 1.433(16)
C168 C169 1.384(19)
C169 C170 1.225(19)
C170 C171 1.386(15)
C172 C177 1.382(11)
C172 C173 1.388(11)
C173 C174 1.398(12)
C174 C175 1.383(13)
C175 C176 1.331(15)
C176 C177 1.385(14)
C178 C179 1.172(9)
C179 C180 1.494(11)
C180 C181 1.475(12)
C181 C182 1.553(11)
C182 C183 1.462(11)
C183 C184 1.588(11)
C184 C185 1.479(11)
C185 C186 1.185(10)
C187 C192 1.351(10)
C187 C188 1.384(10)
C188 C189 1.364(12)
C189 C190 1.351(13)
C190 C191 1.357(13)
C191 C192 1.397(11)
C193 C194 1.380(9)
C193 C198 1.389(9)
C194 C195 1.397(9)
C195 C196 1.373(10)
C196 C197 1.382(10)
C197 C198 1.381(9)
C199 C200 1.397(10)
C199 C204 1.396(11)
C200 C201 1.391(13)
C201 C202 1.371(13)
C202 C203 1.386(13)
C203 C204 1.386(13)
C205 C206 1.380(14)
C205 C210 1.381(14)
C206 C207 1.379(13)
C207 C208 1.38(2)
C208 C209 1.35(2)
C209 C210 1.398(15)
C211 Cl1 1.52(3)
C211 Cl2 1.60(3)
O13 C213 1.420(15)
O13 C214 1.444(15)
C212 C213 1.481(15)
C214 C215 1.627(19)
O14 C218 1.449(9)
O14 C217 1.467(9)
C216 C217 1.546(10)
C218 C219 1.525(10)
